data_4335800
loop_
_publ_author_name
'Hsin-Kuang Liu'
'Kwang-Hwa Lii'

_publ_section_title
;
 Mixed-Valence Uranium(V,VI) and Uranyl Oxyhydroxides Synthesized under
 High-Temperature, High-Pressure Hydrothermal Conditions: Na5[U5O16(OH)2]
 and Na5[U5O17(OH)]
;
_journal_name_full 'Inorganic Chemistry'
_journal_page_first 9172
_journal_page_last 9174
_journal_paper_doi 10.1021/ic401690s
_journal_volume 52
_journal_year 2013
_chemical_formula_sum 'H2 Na5 O18 U5'
_chemical_formula_weight 1595.12
_chemical_name_systematic
; 
 ? 
;
_space_group_IT_number 15
_symmetry_cell_setting monoclinic
_symmetry_space_group_name_Hall '-C 2yc'
_symmetry_space_group_name_H-M 'C 1 2/c 1'
_atom_sites_solution_hydrogens none
_atom_sites_solution_primary direct
_atom_sites_solution_secondary difmap
_audit_creation_method SHELXL-97
_cell_angle_alpha 90.00
_cell_angle_beta 101.4140(10)
_cell_angle_gamma 90.00
_cell_formula_units_Z 4
_cell_length_a 12.2675(4)
_cell_length_b 19.7275(6)
_cell_length_c 6.8643(6)
_cell_measurement_temperature 296(2)
_cell_volume 1628.36(16)
_computing_molecular_graphics Diamond
_computing_structure_refinement 'SHELXL-97 (Sheldrick, 1997)'
_computing_structure_solution 'SHELXS-97 (Sheldrick, 1990)'
_diffrn_ambient_temperature 296(2)
_diffrn_measured_fraction_theta_full 0.995
_diffrn_measured_fraction_theta_max 0.995
_diffrn_measurement_device_type 'CCD area detector'
_diffrn_measurement_method 'phi and omega scans'
_diffrn_radiation_monochromator graphite
_diffrn_radiation_source 'fine-focus sealed tube'
_diffrn_radiation_type MoK\a
_diffrn_radiation_wavelength 0.71073
_diffrn_reflns_av_R_equivalents 0.0375
_diffrn_reflns_av_sigmaI/netI 0.0303
_diffrn_reflns_limit_h_max 16
_diffrn_reflns_limit_h_min -16
_diffrn_reflns_limit_k_max 26
_diffrn_reflns_limit_k_min -26
_diffrn_reflns_limit_l_max 9
_diffrn_reflns_limit_l_min -7
_diffrn_reflns_number 14500
_diffrn_reflns_theta_full 28.27
_diffrn_reflns_theta_max 28.27
_diffrn_reflns_theta_min 1.98
_exptl_absorpt_coefficient_mu 49.784
_exptl_absorpt_correction_T_max 0.746
_exptl_absorpt_correction_T_min 0.384
_exptl_absorpt_correction_type empirical
_exptl_absorpt_process_details 'SADABS program'
_exptl_crystal_colour 'dark green'
_exptl_crystal_density_diffrn 6.507
_exptl_crystal_description foliated
_exptl_crystal_F_000 2644
_exptl_crystal_size_max 0.22
_exptl_crystal_size_mid 0.10
_exptl_crystal_size_min 0.07
_refine_diff_density_max 3.133
_refine_diff_density_min -3.945
_refine_diff_density_rms 0.783
_refine_ls_extinction_coef 0.000089(17)
_refine_ls_extinction_expression Fc^*^=kFc[1+0.001xFc^2^\l^3^/sin(2\q)]^-1/4^
_refine_ls_extinction_method SHELXL
_refine_ls_goodness_of_fit_ref 1.186
_refine_ls_hydrogen_treatment none
_refine_ls_matrix_type full
_refine_ls_number_parameters 136
_refine_ls_number_reflns 2013
_refine_ls_number_restraints 0
_refine_ls_restrained_S_all 1.186
_refine_ls_R_factor_all 0.0389
_refine_ls_R_factor_gt 0.0327
_refine_ls_shift/su_max 0.001
_refine_ls_shift/su_mean 0.000
_refine_ls_structure_factor_coef Fsqd
_refine_ls_weighting_details 'calc w=1/[\s^2^(Fo^2^)+(0.0574P)^2^+4.7270P] where P=(Fo^2^+2Fc^2^)/3'
_refine_ls_weighting_scheme calc
_refine_ls_wR_factor_gt 0.0932
_refine_ls_wR_factor_ref 0.0985
_reflns_number_gt 1723
_reflns_number_total 2013
_reflns_threshold_expression >2sigma(I)
_cod_data_source_file ic401690s_si_002.cif
_cod_data_source_block nauo
_cod_database_code 4335800

loop_
_symmetry_equiv_pos_as_xyz
'x, y, z'
'-x, y, -z+1/2'
'x+1/2, y+1/2, z'
'-x+1/2, y+1/2, -z+1/2'
'-x, -y, -z'
'x, -y, z-1/2'
'-x+1/2, -y+1/2, -z'
'x+1/2, -y+1/2, z-1/2'

loop_
_atom_site_label
_atom_site_type_symbol
_atom_site_fract_x
_atom_site_fract_y
_atom_site_fract_z
_atom_site_U_iso_or_equiv
_atom_site_adp_type
_atom_site_occupancy
_atom_site_symmetry_multiplicity
_atom_site_calc_flag
_atom_site_refinement_flags
Na1 Na 0.5000 0.0516(3) 0.7500 0.0232(16) Uani 1 2 d S
Na2 Na 0.0000 0.0572(3) 0.2500 0.0247(16) Uani 1 2 d S
Na3 Na 0.0000 0.1318(3) 0.7500 0.0225(13) Uani 1 2 d S
Na4 Na 0.0000 0.2456(3) 0.2500 0.046(2) Uani 1 2 d S
Na5 Na 0.5218(8) 0.1286(4) 0.1972(14) 0.029(2) Uani 0.50 1 d P
U1 U 0.75495(3) 0.152743(14) 0.96552(7) 0.00701(15) Uani 1 1 d .
U2 U 0.75141(2) 0.04059(2) 0.50515(5) 0.00744(15) Uani 1 1 d .
U3 U 0.7500 0.2500 0.5000 0.00688(16) Uani 1 2 d S
O1 O 0.9067(7) 0.1521(3) 0.0197(14) 0.0187(18) Uani 1 1 d .
O2 O 0.7757(6) 0.1523(2) 0.6095(11) 0.0149(16) Uani 1 1 d .
O3 O 0.6033(7) 0.1542(3) 0.9130(14) 0.0210(19) Uani 1 1 d .
O4 O 0.7366(6) 0.2642(3) 0.8038(9) 0.0136(14) Uani 1 1 d .
O5 O 0.7383(6) 0.0513(3) 0.8228(10) 0.0179(17) Uani 1 1 d .
O6 O 0.7578(5) 0.0767(3) 1.2019(9) 0.0167(15) Uani 1 1 d .
O7 O 0.5982(7) 0.0464(4) 0.4497(12) 0.0216(18) Uani 1 1 d .
O8 O 0.9053(6) 0.0352(3) 0.5630(13) 0.0191(17) Uani 1 1 d .
O9 O 0.9304(6) 0.2691(4) 0.5755(13) 0.0309(19) Uani 1 1 d .

loop_
_atom_site_aniso_label
_atom_site_aniso_U_11
_atom_site_aniso_U_22
_atom_site_aniso_U_33
_atom_site_aniso_U_23
_atom_site_aniso_U_13
_atom_site_aniso_U_12
Na1 0.021(4) 0.018(3) 0.030(4) 0.000 0.003(3) 0.000
Na2 0.033(4) 0.017(3) 0.021(3) 0.000 -0.003(3) 0.000
Na3 0.021(3) 0.029(3) 0.020(3) 0.000 0.010(3) 0.000
Na4 0.042(5) 0.022(4) 0.061(5) 0.000 -0.018(4) 0.000
Na5 0.026(6) 0.025(4) 0.032(6) 0.006(4) -0.001(4) -0.001(4)
U1 0.0107(2) 0.0046(2) 0.0059(2) -0.00025(10) 0.00215(15) 0.00031(10)
U2 0.0110(2) 0.0060(2) 0.0055(2) -0.00073(10) 0.00199(15) 0.00027(10)
U3 0.0115(3) 0.0044(3) 0.0049(3) 0.00024(14) 0.00202(19) 0.00012(14)
O1 0.022(4) 0.018(4) 0.017(5) 0.000(2) 0.004(4) 0.002(3)
O2 0.029(4) 0.005(3) 0.013(4) 0.000(2) 0.007(3) 0.003(2)
O3 0.017(4) 0.021(4) 0.025(5) 0.001(3) 0.005(4) -0.002(3)
O4 0.027(4) 0.008(2) 0.006(3) 0.001(2) 0.003(3) 0.002(3)
O5 0.040(5) 0.007(3) 0.007(3) 0.001(2) 0.003(3) 0.001(3)
O6 0.025(4) 0.018(3) 0.006(3) 0.004(2) 0.000(3) -0.004(3)
O7 0.021(5) 0.026(4) 0.020(4) -0.001(3) 0.008(3) -0.002(3)
O8 0.016(4) 0.014(3) 0.026(4) -0.002(3) 0.003(3) -0.001(3)
O9 0.020(5) 0.040(4) 0.033(5) -0.008(4) 0.006(4) -0.007(4)

loop_
_atom_type_symbol
_atom_type_description
_atom_type_scat_dispersion_real
_atom_type_scat_dispersion_imag
_atom_type_scat_source
H H 0.0000 0.0000 'International Tables Vol C Tables 4.2.6.8 and 6.1.1.4'
Na Na 0.0362 0.0249 'International Tables Vol C Tables 4.2.6.8 and 6.1.1.4'
O O 0.0106 0.0060 'International Tables Vol C Tables 4.2.6.8 and 6.1.1.4'
U U -9.6767 9.6646 'International Tables Vol C Tables 4.2.6.8 and 6.1.1.4'

loop_
_geom_angle_atom_site_label_1
_geom_angle_atom_site_label_2
_geom_angle_atom_site_label_3
_geom_angle
_geom_angle_site_symmetry_1
_geom_angle_site_symmetry_3
O3 Na1 O3 73.6(4) . 2_656
O3 Na1 O7 173.5(3) . 5_656
O3 Na1 O7 103.2(3) 2_656 5_656
O3 Na1 O7 103.2(3) . 6_556
O3 Na1 O7 173.5(3) 2_656 6_556
O7 Na1 O7 80.5(4) 5_656 6_556
O3 Na1 O7 87.2(3) . 2_656
O3 Na1 O7 96.5(3) 2_656 2_656
O7 Na1 O7 98.9(3) 5_656 2_656
O7 Na1 O7 77.6(3) 6_556 2_656
O3 Na1 O7 96.5(3) . .
O3 Na1 O7 87.2(3) 2_656 .
O7 Na1 O7 77.6(3) 5_656 .
O7 Na1 O7 98.9(3) 6_556 .
O7 Na1 O7 175.4(4) 2_656 .
O3 Na1 O5 118.9(3) . 2_656
O3 Na1 O5 61.3(2) 2_656 2_656
O7 Na1 O5 62.9(2) 5_656 2_656
O7 Na1 O5 116.9(3) 6_556 2_656
O7 Na1 O5 61.3(2) 2_656 2_656
O7 Na1 O5 118.7(2) . 2_656
O3 Na1 O5 61.3(2) . .
O3 Na1 O5 118.9(3) 2_656 .
O7 Na1 O5 116.9(3) 5_656 .
O7 Na1 O5 62.9(2) 6_556 .
O7 Na1 O5 118.7(2) 2_656 .
O7 Na1 O5 61.3(2) . .
O5 Na1 O5 179.8(3) 2_656 .
O3 Na1 Na5 45.4(3) . 1_556
O3 Na1 Na5 89.1(3) 2_656 1_556
O7 Na1 Na5 140.9(3) 5_656 1_556
O7 Na1 Na5 84.7(2) 6_556 1_556
O7 Na1 Na5 42.4(2) 2_656 1_556
O7 Na1 Na5 140.7(3) . 1_556
O5 Na1 Na5 93.1(2) 2_656 1_556
O5 Na1 Na5 87.0(2) . 1_556
O3 Na1 Na5 89.1(3) . 2_655
O3 Na1 Na5 45.4(3) 2_656 2_655
O7 Na1 Na5 84.7(2) 5_656 2_655
O7 Na1 Na5 140.9(3) 6_556 2_655
O7 Na1 Na5 140.7(3) 2_656 2_655
O7 Na1 Na5 42.4(2) . 2_655
O5 Na1 Na5 87.0(2) 2_656 2_655
O5 Na1 Na5 93.1(2) . 2_655
Na5 Na1 Na5 126.7(3) 1_556 2_655
O3 Na1 Na5 142.1(3) . 5_656
O3 Na1 Na5 142.8(3) 2_656 5_656
O7 Na1 Na5 42.4(3) 5_656 5_656
O7 Na1 Na5 39.3(3) 6_556 5_656
O7 Na1 Na5 79.9(2) 2_656 5_656
O7 Na1 Na5 95.6(3) . 5_656
O5 Na1 Na5 85.5(2) 2_656 5_656
O5 Na1 Na5 94.3(2) . 5_656
Na5 Na1 Na5 110.28(18) 1_556 5_656
Na5 Na1 Na5 122.8(3) 2_655 5_656
O3 Na1 Na5 142.8(3) . 6_556
O3 Na1 Na5 142.1(3) 2_656 6_556
O7 Na1 Na5 39.3(3) 5_656 6_556
O7 Na1 Na5 42.4(3) 6_556 6_556
O7 Na1 Na5 95.6(3) 2_656 6_556
O7 Na1 Na5 79.9(2) . 6_556
O5 Na1 Na5 94.3(2) 2_656 6_556
O5 Na1 Na5 85.5(2) . 6_556
Na5 Na1 Na5 122.8(3) 1_556 6_556
Na5 Na1 Na5 110.28(18) 2_655 6_556
Na5 Na1 Na5 15.7(3) 5_656 6_556
O8 Na2 O8 80.8(4) 6_455 5_656
O8 Na2 O1 174.2(3) 6_455 2_655
O8 Na2 O1 96.6(3) 5_656 2_655
O8 Na2 O1 96.6(3) 6_455 1_455
O8 Na2 O1 174.2(3) 5_656 1_455
O1 Na2 O1 86.4(4) 2_655 1_455
O8 Na2 O8 93.8(3) 6_455 1_455
O8 Na2 O8 71.8(3) 5_656 1_455
O1 Na2 O8 80.5(3) 2_655 1_455
O1 Na2 O8 113.7(3) 1_455 1_455
O8 Na2 O8 71.8(3) 6_455 2_655
O8 Na2 O8 93.8(3) 5_656 2_655
O1 Na2 O8 113.7(3) 2_655 2_655
O1 Na2 O8 80.5(3) 1_455 2_655
O8 Na2 O8 161.3(4) 1_455 2_655
O8 Na2 O6 122.0(3) 6_455 2_656
O8 Na2 O6 70.6(2) 5_656 2_656
O1 Na2 O6 61.3(2) 2_655 2_656
O1 Na2 O6 106.9(3) 1_455 2_656
O8 Na2 O6 121.3(2) 1_455 2_656
O8 Na2 O6 61.5(2) 2_655 2_656
O8 Na2 O6 70.6(2) 6_455 1_454
O8 Na2 O6 122.0(3) 5_656 1_454
O1 Na2 O6 106.9(3) 2_655 1_454
O1 Na2 O6 61.3(2) 1_455 1_454
O8 Na2 O6 61.5(2) 1_455 1_454
O8 Na2 O6 121.3(2) 2_655 1_454
O6 Na2 O6 165.0(3) 2_656 1_454
O8 Na2 Na4 139.6(2) 6_455 .
O8 Na2 Na4 139.6(2) 5_656 .
O1 Na2 Na4 43.2(2) 2_655 .
O1 Na2 Na4 43.2(2) 1_455 .
O8 Na2 Na4 99.3(2) 1_455 .
O8 Na2 Na4 99.3(2) 2_655 .
O6 Na2 Na4 82.51(17) 2_656 .
O6 Na2 Na4 82.51(17) 1_454 .
O8 Na2 U2 25.14(18) 6_455 6_455
O8 Na2 U2 96.6(2) 5_656 6_455
O1 Na2 U2 151.9(2) 2_655 6_455
O1 Na2 U2 82.78(17) 1_455 6_455
O8 Na2 U2 80.27(18) 1_455 6_455
O8 Na2 U2 90.03(18) 2_655 6_455
O6 Na2 U2 146.77(18) 2_656 6_455
O6 Na2 U2 45.48(13) 1_454 6_455
Na4 Na2 U2 121.27(8) . 6_455
O8 Na2 U2 96.6(2) 6_455 5_656
O8 Na2 U2 25.14(18) 5_656 5_656
O1 Na2 U2 82.78(17) 2_655 5_656
O1 Na2 U2 151.9(2) 1_455 5_656
O8 Na2 U2 90.03(18) 1_455 5_656
O8 Na2 U2 80.27(18) 2_655 5_656
O6 Na2 U2 45.48(13) 2_656 5_656
O6 Na2 U2 146.77(18) 1_454 5_656
Na4 Na2 U2 121.27(8) . 5_656
U2 Na2 U2 117.46(16) 6_455 5_656
O8 Na2 Na3 40.4(2) 6_455 5_556
O8 Na2 Na3 40.4(2) 5_656 5_556
O1 Na2 Na3 136.78(19) 2_655 5_556
O1 Na2 Na3 136.8(2) 1_455 5_556
O8 Na2 Na3 80.7(2) 1_455 5_556
O8 Na2 Na3 80.7(2) 2_655 5_556
O6 Na2 Na3 97.49(17) 2_656 5_556
O6 Na2 Na3 97.49(17) 1_454 5_556
Na4 Na2 Na3 180.0 . 5_556
U2 Na2 Na3 58.73(8) 6_455 5_556
U2 Na2 Na3 58.73(8) 5_656 5_556
O1 Na3 O1 160.8(4) 1_456 2_655
O1 Na3 O8 106.5(3) 1_456 1_455
O1 Na3 O8 88.5(3) 2_655 1_455
O1 Na3 O8 88.5(3) 1_456 2_656
O1 Na3 O8 106.5(3) 2_655 2_656
O8 Na3 O8 78.3(4) 1_455 2_656
O1 Na3 O2 69.5(3) 1_456 1_455
O1 Na3 O2 107.5(3) 2_655 1_455
O8 Na3 O2 66.1(2) 1_455 1_455
O8 Na3 O2 129.2(3) 2_656 1_455
O1 Na3 O2 107.5(3) 1_456 2_656
O1 Na3 O2 69.5(3) 2_655 2_656
O8 Na3 O2 129.2(3) 1_455 2_656
O8 Na3 O2 66.1(2) 2_656 2_656
O2 Na3 O2 163.2(3) 1_455 2_656
O1 Na3 O9 71.6(3) 1_456 2_656
O1 Na3 O9 90.9(3) 2_655 2_656
O8 Na3 O9 166.3(2) 1_455 2_656
O8 Na3 O9 114.9(3) 2_656 2_656
O2 Na3 O9 101.0(2) 1_455 2_656
O2 Na3 O9 63.0(2) 2_656 2_656
O1 Na3 O9 90.9(3) 1_456 1_455
O1 Na3 O9 71.6(3) 2_655 1_455
O8 Na3 O9 114.9(3) 1_455 1_455
O8 Na3 O9 166.3(2) 2_656 1_455
O2 Na3 O9 63.0(2) 1_455 1_455
O2 Na3 O9 101.0(2) 2_656 1_455
O9 Na3 O9 52.2(3) 2_656 1_455
O1 Na3 U1 26.4(2) 1_456 1_455
O1 Na3 U1 149.1(2) 2_655 1_455
O8 Na3 U1 87.5(2) 1_455 1_455
O8 Na3 U1 102.7(2) 2_656 1_455
O2 Na3 U1 43.64(16) 1_455 1_455
O2 Na3 U1 133.66(17) 2_656 1_455
O9 Na3 U1 85.88(18) 2_656 1_455
O9 Na3 U1 82.39(18) 1_455 1_455
O1 Na3 U1 149.1(2) 1_456 2_656
O1 Na3 U1 26.4(2) 2_655 2_656
O8 Na3 U1 102.7(2) 1_455 2_656
O8 Na3 U1 87.5(2) 2_656 2_656
O2 Na3 U1 133.66(17) 1_455 2_656
O2 Na3 U1 43.64(16) 2_656 2_656
O9 Na3 U1 82.39(18) 2_656 2_656
O9 Na3 U1 85.88(18) 1_455 2_656
U1 Na3 U1 166.9(2) 1_455 2_656
O1 Na3 U2 87.4(2) 1_456 1_455
O1 Na3 U2 102.1(2) 2_655 1_455
O8 Na3 U2 27.37(18) 1_455 1_455
O8 Na3 U2 97.1(3) 2_656 1_455
O2 Na3 U2 39.39(12) 1_455 1_455
O2 Na3 U2 156.5(2) 2_656 1_455
O9 Na3 U2 140.39(19) 2_656 1_455
O9 Na3 U2 96.60(15) 1_455 1_455
U1 Na3 U2 63.88(3) 1_455 1_455
U1 Na3 U2 123.53(7) 2_656 1_455
O1 Na3 U2 102.1(2) 1_456 2_656
O1 Na3 U2 87.4(2) 2_655 2_656
O8 Na3 U2 97.1(3) 1_455 2_656
O8 Na3 U2 27.37(18) 2_656 2_656
O2 Na3 U2 156.5(2) 1_455 2_656
O2 Na3 U2 39.39(12) 2_656 2_656
O9 Na3 U2 96.60(15) 2_656 2_656
O9 Na3 U2 140.39(19) 1_455 2_656
U1 Na3 U2 123.53(7) 1_455 2_656
U1 Na3 U2 63.88(3) 2_656 2_656
U2 Na3 U2 120.94(18) 1_455 2_656
O3 Na4 O3 75.0(4) 8_455 7_556
O3 Na4 O1 168.3(3) 8_455 1_455
O3 Na4 O1 99.8(3) 7_556 1_455
O3 Na4 O1 99.8(3) 8_455 2_655
O3 Na4 O1 168.3(3) 7_556 2_655
O1 Na4 O1 87.2(4) 1_455 2_655
O3 Na4 O9 72.3(3) 8_455 1_455
O3 Na4 O9 91.2(3) 7_556 1_455
O1 Na4 O9 118.7(3) 1_455 1_455
O1 Na4 O9 77.2(3) 2_655 1_455
O3 Na4 O9 91.2(3) 8_455 2_655
O3 Na4 O9 72.3(3) 7_556 2_655
O1 Na4 O9 77.2(3) 1_455 2_655
O1 Na4 O9 118.7(3) 2_655 2_655
O9 Na4 O9 159.4(5) 1_455 2_655
O3 Na4 O4 65.3(2) 8_455 8_455
O3 Na4 O4 121.7(3) 7_556 8_455
O1 Na4 O4 110.5(3) 1_455 8_455
O1 Na4 O4 63.3(2) 2_655 8_455
O9 Na4 O4 113.6(2) 1_455 8_455
O9 Na4 O4 67.9(2) 2_655 8_455
O3 Na4 O4 121.7(3) 8_455 7_556
O3 Na4 O4 65.3(2) 7_556 7_556
O1 Na4 O4 63.3(2) 1_455 7_556
O1 Na4 O4 110.5(3) 2_655 7_556
O9 Na4 O4 67.9(2) 1_455 7_556
O9 Na4 O4 113.6(2) 2_655 7_556
O4 Na4 O4 172.2(4) 8_455 7_556
O3 Na4 Na2 142.5(2) 8_455 .
O3 Na4 Na2 142.5(2) 7_556 .
O1 Na4 Na2 43.62(19) 1_455 .
O1 Na4 Na2 43.62(19) 2_655 .
O9 Na4 Na2 100.3(2) 1_455 .
O9 Na4 Na2 100.3(2) 2_655 .
O4 Na4 Na2 86.12(18) 8_455 .
O4 Na4 Na2 86.12(18) 7_556 .
O3 Na4 U1 155.7(2) 8_455 1_454
O3 Na4 U1 82.47(18) 7_556 1_454
O1 Na4 U1 26.15(19) 1_455 1_454
O1 Na4 U1 100.7(2) 2_655 1_454
O9 Na4 U1 99.83(18) 1_455 1_454
O9 Na4 U1 90.29(19) 2_655 1_454
O4 Na4 U1 136.7(2) 8_455 1_454
O4 Na4 U1 37.43(13) 7_556 1_454
Na2 Na4 U1 60.54(8) . 1_454
O3 Na4 U1 82.47(18) 8_455 2_656
O3 Na4 U1 155.7(2) 7_556 2_656
O1 Na4 U1 100.7(2) 1_455 2_656
O1 Na4 U1 26.15(19) 2_655 2_656
O9 Na4 U1 90.29(19) 1_455 2_656
O9 Na4 U1 99.83(18) 2_655 2_656
O4 Na4 U1 37.43(13) 8_455 2_656
O4 Na4 U1 136.7(2) 7_556 2_656
Na2 Na4 U1 60.54(8) . 2_656
U1 Na4 U1 121.08(16) 1_454 2_656
O3 Na4 U1 24.66(19) 8_455 8_455
O3 Na4 U1 93.6(2) 7_556 8_455
O1 Na4 U1 150.0(2) 1_455 8_455
O1 Na4 U1 84.59(17) 2_655 8_455
O9 Na4 U1 87.46(19) 1_455 8_455
O9 Na4 U1 81.6(2) 2_655 8_455
O4 Na4 U1 40.68(13) 8_455 8_455
O4 Na4 U1 146.1(2) 7_556 8_455
Na2 Na4 U1 122.19(8) . 8_455
U1 Na4 U1 171.76(6) 1_454 8_455
U1 Na4 U1 62.249(8) 2_656 8_455
Na5 Na5 O7 85.9(9) 2_655 2_655
Na5 Na5 O9 88.4(7) 2_655 8_455
O7 Na5 O9 103.3(5) 2_655 8_455
Na5 Na5 O3 165.7(8) 2_655 1_554
O7 Na5 O3 97.2(4) 2_655 1_554
O9 Na5 O3 77.3(4) 8_455 1_554
Na5 Na5 O7 70.2(8) 2_655 .
O7 Na5 O7 88.0(5) 2_655 .
O9 Na5 O7 155.2(5) 8_455 .
O3 Na5 O7 123.7(5) 1_554 .
Na5 Na5 O9 68.9(6) 2_655 7_656
O7 Na5 O9 151.9(5) 2_655 7_656
O9 Na5 O9 65.0(5) 8_455 7_656
O3 Na5 O9 104.3(4) 1_554 7_656
O7 Na5 O9 94.7(5) . 7_656
Na5 Na5 Na1 135.4(10) 2_655 1_554
O7 Na5 Na1 49.8(3) 2_655 1_554
O9 Na5 Na1 96.6(4) 8_455 1_554
O3 Na5 Na1 48.2(3) 1_554 1_554
O7 Na5 Na1 107.4(4) . 1_554
O9 Na5 Na1 151.3(4) 7_656 1_554
Na5 Na5 U1 158.4(12) 2_655 1_554
O7 Na5 U1 113.7(4) 2_655 1_554
O9 Na5 U1 95.4(3) 8_455 1_554
O3 Na5 U1 27.8(2) 1_554 1_554
O7 Na5 U1 100.2(3) . 1_554
O9 Na5 U1 93.4(3) 7_656 1_554
Na1 Na5 U1 65.34(16) 1_554 1_554
Na5 Na5 Na1 82.13(14) 2_655 5_656
O7 Na5 Na1 44.6(2) 2_655 5_656
O9 Na5 Na1 146.8(4) 8_455 5_656
O3 Na5 Na1 109.9(3) 1_554 5_656
O7 Na5 Na1 44.8(2) . 5_656
O9 Na5 Na1 137.4(4) 7_656 5_656
Na1 Na5 Na1 69.72(18) 1_554 5_656
U1 Na5 Na1 105.1(2) 1_554 5_656
Na5 Na5 U2 92.5(10) 2_655 .
O7 Na5 U2 106.1(3) 2_655 .
O9 Na5 U2 150.6(4) 8_455 .
O3 Na5 U2 100.0(3) 1_554 .
O7 Na5 U2 27.6(2) . .
O9 Na5 U2 87.9(3) 7_656 .
Na1 Na5 U2 103.1(2) 1_554 .
U1 Na5 U2 73.99(18) 1_554 .
Na1 Na5 U2 61.98(14) 5_656 .
Na5 Na5 U2 72.5(10) 2_655 2_655
O7 Na5 U2 21.1(2) 2_655 2_655
O9 Na5 U2 86.5(3) 8_455 2_655
O3 Na5 U2 106.1(4) 1_554 2_655
O7 Na5 U2 98.3(3) . 2_655
O9 Na5 U2 131.9(4) 7_656 2_655
Na1 Na5 U2 63.69(17) 1_554 2_655
U1 Na5 U2 128.9(3) 1_554 2_655
Na1 Na5 U2 60.31(14) 5_656 2_655
U2 Na5 U2 121.7(2) . 2_655
Na5 Na5 Na4 128.0(8) 2_655 7
O7 Na5 Na4 99.5(4) 2_655 7
O9 Na5 Na4 39.9(3) 8_455 7
O3 Na5 Na4 37.7(2) 1_554 7
O7 Na5 Na4 160.4(4) . 7
O9 Na5 Na4 87.1(3) 7_656 7
Na1 Na5 Na4 65.97(19) 1_554 7
U1 Na5 Na4 60.16(13) 1_554 7
Na1 Na5 Na4 135.4(3) 5_656 7
U2 Na5 Na4 133.4(2) . 7
U2 Na5 Na4 94.9(2) 2_655 7
O3 U1 O1 179.4(3) . 1_556
O3 U1 O6 91.3(3) . .
O1 U1 O6 88.8(3) 1_556 .
O3 U1 O5 85.7(3) . .
O1 U1 O5 94.9(3) 1_556 .
O6 U1 O5 72.4(2) . .
O3 U1 O4 91.8(3) . 7_657
O1 U1 O4 87.6(3) 1_556 7_657
O6 U1 O4 89.2(3) . 7_657
O5 U1 O4 161.4(2) . 7_657
O3 U1 O4 84.1(3) . .
O1 U1 O4 95.6(3) 1_556 .
O6 U1 O4 158.3(2) . .
O5 U1 O4 128.0(3) . .
O4 U1 O4 69.8(2) 7_657 .
O3 U1 O2 96.0(3) . .
O1 U1 O2 84.4(3) 1_556 .
O6 U1 O2 136.5(2) . .
O5 U1 O2 65.5(2) . .
O4 U1 O2 133.1(2) 7_657 .
O4 U1 O2 65.15(18) . .
O3 U1 Na5 38.2(3) . 1_556
O1 U1 Na5 141.6(3) 1_556 1_556
O6 U1 Na5 58.6(2) . 1_556
O5 U1 Na5 93.7(2) . 1_556
O4 U1 Na5 73.5(2) 7_657 1_556
O4 U1 Na5 108.1(2) . 1_556
O2 U1 Na5 132.8(2) . 1_556
O3 U1 Na3 144.7(3) . 1_655
O1 U1 Na3 35.7(3) 1_556 1_655
O6 U1 Na3 109.22(19) . 1_655
O5 U1 Na3 74.3(2) . 1_655
O4 U1 Na3 116.09(19) 7_657 1_655
O4 U1 Na3 85.80(19) . 1_655
O2 U1 Na3 49.44(17) . 1_655
Na5 U1 Na3 165.58(19) 1_556 1_655
O3 U1 U3 88.8(3) . .
O1 U1 U3 91.2(3) 1_556 .
O6 U1 U3 168.21(17) . .
O5 U1 U3 95.82(17) . .
O4 U1 U3 102.58(16) 7_657 .
O4 U1 U3 33.28(15) . .
O2 U1 U3 31.92(11) . .
Na5 U1 U3 125.02(15) 1_556 .
Na3 U1 U3 65.29(6) 1_655 .
O3 U1 Na4 141.4(2) . 1_656
O1 U1 Na4 38.0(2) 1_556 1_656
O6 U1 Na4 93.17(17) . 1_656
O5 U1 Na4 132.0(2) . 1_656
O4 U1 Na4 50.03(18) 7_657 1_656
O4 U1 Na4 77.81(17) . 1_656
O2 U1 Na4 106.59(16) . 1_656
Na5 U1 Na4 117.83(16) 1_556 1_656
Na3 U1 Na4 67.78(7) 1_655 1_656
U3 U1 Na4 94.06(5) . 1_656
O3 U1 Na2 142.3(3) . 1_656
O1 U1 Na2 37.9(2) 1_556 1_656
O6 U1 Na2 51.76(18) . 1_656
O5 U1 Na2 76.8(2) . 1_656
O4 U1 Na2 94.49(17) 7_657 1_656
O4 U1 Na2 132.70(17) . 1_656
O2 U1 Na2 106.27(15) . 1_656
Na5 U1 Na2 109.34(15) 1_556 1_656
Na3 U1 Na2 60.78(6) 1_655 1_656
U3 U1 Na2 125.57(3) . 1_656
Na4 U1 Na2 59.61(13) 1_656 1_656
O7 U2 O8 179.5(3) . .
O7 U2 O5 88.7(3) . 6
O8 U2 O5 91.8(3) . 6
O7 U2 O6 90.6(3) . 1_554
O8 U2 O6 89.8(3) . 1_554
O5 U2 O6 75.0(2) 6 1_554
O7 U2 O5 85.9(3) . .
O8 U2 O5 93.6(3) . .
O5 U2 O5 128.78(19) 6 .
O6 U2 O5 155.7(2) 1_554 .
O7 U2 O2 93.9(3) . .
O8 U2 O2 85.7(3) . .
O5 U2 O2 162.5(3) 6 .
O6 U2 O2 87.6(3) 1_554 .
O5 U2 O2 68.7(2) . .
O7 U2 O6 94.8(3) . 6
O8 U2 O6 85.2(3) . 6
O5 U2 O6 64.1(2) 6 6
O6 U2 O6 138.6(2) 1_554 6
O5 U2 O6 65.69(19) . 6
O2 U2 O6 132.7(2) . 6
O7 U2 Na5 37.4(3) . .
O8 U2 Na5 142.7(3) . .
O5 U2 Na5 95.9(2) 6 .
O6 U2 Na5 57.6(2) 1_554 .
O5 U2 Na5 109.1(2) . .
O2 U2 Na5 76.2(2) . .
O6 U2 Na5 130.76(19) 6 .
O7 U2 Na3 142.0(2) . 1_655
O8 U2 Na3 37.5(2) . 1_655
O5 U2 Na3 129.1(2) 6 1_655
O6 U2 Na3 95.30(16) 1_554 1_655
O5 U2 Na3 73.64(18) . 1_655
O2 U2 Na3 49.1(2) . 1_655
O6 U2 Na3 104.83(15) 6 1_655
Na5 U2 Na3 121.05(18) . 1_655
O7 U2 Na1 38.3(2) . 5_656
O8 U2 Na1 142.2(2) . 5_656
O5 U2 Na1 50.5(2) 6 5_656
O6 U2 Na1 83.95(16) 1_554 5_656
O5 U2 Na1 107.12(18) . 5_656
O2 U2 Na1 131.0(2) . 5_656
O6 U2 Na1 75.67(15) 6 5_656
Na5 U2 Na1 58.66(16) . 5_656
Na3 U2 Na1 179.23(3) 1_655 5_656
O7 U2 Na2 146.7(2) . 5_656
O8 U2 Na2 33.3(2) . 5_656
O5 U2 Na2 77.86(19) 6 5_656
O6 U2 Na2 114.41(17) 1_554 5_656
O5 U2 Na2 79.55(18) . 5_656
O2 U2 Na2 108.1(2) . 5_656
O6 U2 Na2 51.89(15) 6 5_656
Na5 U2 Na2 171.30(14) . 5_656
Na3 U2 Na2 60.80(11) 1_655 5_656
Na1 U2 Na2 119.36(13) 5_656 5_656
O7 U2 Na5 26.4(3) . 2_655
O8 U2 Na5 153.5(3) . 2_655
O5 U2 Na5 102.1(2) 6 2_655
O6 U2 Na5 72.6(2) 1_554 2_655
O5 U2 Na5 94.9(2) . 2_655
O2 U2 Na5 74.2(2) . 2_655
O6 U2 Na5 121.16(19) 6 2_655
Na5 U2 Na5 15.0(3) . 2_655
Na3 U2 Na5 122.75(18) 1_655 2_655
Na1 U2 Na5 57.20(15) 5_656 2_655
Na2 U2 Na5 172.44(14) 5_656 2_655
O2 U3 O2 180.000(1) . 7_656
O2 U3 O4 101.3(3) . 7_656
O2 U3 O4 78.7(3) 7_656 7_656
O2 U3 O4 78.7(3) . .
O2 U3 O4 101.3(3) 7_656 .
O4 U3 O4 180.000(1) 7_656 .
O2 U3 O9 90.0(3) . 7_656
O2 U3 O9 90.0(3) 7_656 7_656
O4 U3 O9 90.9(3) 7_656 7_656
O4 U3 O9 89.1(3) . 7_656
O2 U3 O9 90.0(3) . .
O2 U3 O9 90.0(3) 7_656 .
O4 U3 O9 89.1(3) 7_656 .
O4 U3 O9 90.9(3) . .
O9 U3 O9 180.00(12) 7_656 .
O2 U3 U1 39.8(2) . .
O2 U3 U1 140.2(2) 7_656 .
O4 U3 U1 141.08(17) 7_656 .
O4 U3 U1 38.92(17) . .
O9 U3 U1 87.6(2) 7_656 .
O9 U3 U1 92.4(2) . .
O2 U3 U1 140.2(2) . 7_656
O2 U3 U1 39.8(2) 7_656 7_656
O4 U3 U1 38.92(17) 7_656 7_656
O4 U3 U1 141.08(17) . 7_656
O9 U3 U1 92.4(2) 7_656 7_656
O9 U3 U1 87.6(2) . 7_656
U1 U3 U1 180.0 . 7_656
O2 U3 Na4 86.3(2) . 7_556
O2 U3 Na4 93.7(2) 7_656 7_556
O4 U3 Na4 131.83(18) 7_656 7_556
O4 U3 Na4 48.17(18) . 7_556
O9 U3 Na4 41.2(2) 7_656 7_556
O9 U3 Na4 138.8(2) . 7_556
U1 U3 Na4 60.06(6) . 7_556
U1 U3 Na4 119.94(6) 7_656 7_556
O2 U3 Na4 93.7(2) . 1_655
O2 U3 Na4 86.3(2) 7_656 1_655
O4 U3 Na4 48.17(18) 7_656 1_655
O4 U3 Na4 131.83(18) . 1_655
O9 U3 Na4 138.8(2) 7_656 1_655
O9 U3 Na4 41.2(2) . 1_655
U1 U3 Na4 119.94(6) . 1_655
U1 U3 Na4 60.06(6) 7_656 1_655
Na4 U3 Na4 180.0 7_556 1_655
O2 U3 Na5 70.6(2) . .
O2 U3 Na5 109.4(2) 7_656 .
O4 U3 Na5 65.9(2) 7_656 .
O4 U3 Na5 114.1(2) . .
O9 U3 Na5 36.7(3) 7_656 .
O9 U3 Na5 143.3(3) . .
U1 U3 Na5 91.64(13) . .
U1 U3 Na5 88.36(13) 7_656 .
Na4 U3 Na5 72.55(14) 7_556 .
Na4 U3 Na5 107.45(14) 1_655 .
O2 U3 Na5 109.4(2) . 7_656
O2 U3 Na5 70.6(2) 7_656 7_656
O4 U3 Na5 114.1(2) 7_656 7_656
O4 U3 Na5 65.9(2) . 7_656
O9 U3 Na5 143.3(3) 7_656 7_656
O9 U3 Na5 36.7(3) . 7_656
U1 U3 Na5 88.36(13) . 7_656
U1 U3 Na5 91.64(13) 7_656 7_656
Na4 U3 Na5 107.45(14) 7_556 7_656
Na4 U3 Na5 72.55(14) 1_655 7_656
Na5 U3 Na5 180.00(19) . 7_656
U1 O1 Na3 117.9(4) 1_554 1_654
U1 O1 Na4 115.8(3) 1_554 1_655
Na3 O1 Na4 112.1(3) 1_654 1_655
U1 O1 Na2 116.3(4) 1_554 1_655
Na3 O1 Na2 97.5(3) 1_654 1_655
Na4 O1 Na2 93.2(3) 1_655 1_655
U3 O2 U2 140.5(4) . .
U3 O2 U1 108.3(3) . .
U2 O2 U1 105.8(2) . .
U3 O2 Na3 109.5(3) . 1_655
U2 O2 Na3 91.5(2) . 1_655
U1 O2 Na3 86.9(2) . 1_655
U1 O3 Na5 114.0(5) . 1_556
U1 O3 Na4 120.6(4) . 7_556
Na5 O3 Na4 105.9(4) 1_556 7_556
U1 O3 Na1 118.5(3) . .
Na5 O3 Na1 86.5(3) 1_556 .
Na4 O3 Na1 105.7(3) 7_556 .
U3 O4 U1 140.6(3) . 7_657
U3 O4 U1 107.8(3) . .
U1 O4 U1 110.2(2) 7_657 .
U3 O4 Na4 97.9(2) . 7_556
U1 O4 Na4 92.5(2) 7_657 7_556
U1 O4 Na4 89.9(2) . 7_556
U2 O5 U1 120.3(3) 6_556 .
U2 O5 U2 118.0(3) 6_556 .
U1 O5 U2 120.0(3) . .
U2 O5 Na1 93.3(3) 6_556 .
U1 O5 Na1 94.4(3) . .
U2 O5 Na1 95.6(2) . .
U1 O6 U2 155.7(3) . 1_556
U1 O6 U2 102.9(2) . 6_556
U2 O6 U2 101.1(2) 1_556 6_556
U1 O6 Na2 92.3(2) . 1_656
U2 O6 Na2 94.3(2) 1_556 1_656
U2 O6 Na2 82.6(2) 6_556 1_656
U2 O7 Na5 132.5(4) . 2_655
U2 O7 Na5 115.0(4) . .
Na5 O7 Na5 23.9(4) 2_655 .
U2 O7 Na1 114.9(3) . 5_656
Na5 O7 Na1 96.1(4) 2_655 5_656
Na5 O7 Na1 92.8(4) . 5_656
U2 O7 Na1 117.0(4) . .
Na5 O7 Na1 87.8(3) 2_655 .
Na5 O7 Na1 111.6(4) . .
Na1 O7 Na1 102.4(3) 5_656 .
U2 O8 Na2 121.6(4) . 5_656
U2 O8 Na3 115.1(3) . 1_655
Na2 O8 Na3 100.5(3) 5_656 1_655
U2 O8 Na2 113.9(4) . 1_655
Na2 O8 Na2 108.2(3) 5_656 1_655
Na3 O8 Na2 93.3(3) 1_655 1_655
U3 O9 Na5 127.5(4) . 8_556
U3 O9 Na5 112.2(4) . 7_656
Na5 O9 Na5 22.7(4) 8_556 7_656
U3 O9 Na4 104.7(3) . 1_655
Na5 O9 Na4 104.0(4) 8_556 1_655
Na5 O9 Na4 126.5(4) 7_656 1_655
U3 O9 Na3 97.6(3) . 1_655
Na5 O9 Na3 123.1(4) 8_556 1_655
Na5 O9 Na3 117.1(4) 7_656 1_655
Na4 O9 Na3 93.8(3) 1_655 1_655

loop_
_geom_bond_atom_site_label_1
_geom_bond_atom_site_label_2
_geom_bond_distance
_geom_bond_site_symmetry_2
Na1 O3 2.528(9) .
Na1 O3 2.528(9) 2_656
Na1 O7 2.532(9) 5_656
Na1 O7 2.532(9) 6_556
Na1 O7 2.587(8) 2_656
Na1 O7 2.587(8) .
Na1 O5 2.866(7) 2_656
Na1 O5 2.866(7) .
Na1 Na5 3.387(10) 1_556
Na1 Na5 3.387(10) 2_655
Na1 Na5 3.588(10) 5_656
Na1 Na5 3.588(10) 6_556
Na2 O8 2.395(9) 6_455
Na2 O8 2.395(9) 5_656
Na2 O1 2.568(9) 2_655
Na2 O1 2.568(9) 1_455
Na2 O8 2.672(9) 1_455
Na2 O8 2.672(9) 2_655
Na2 O6 2.949(7) 2_656
Na2 O6 2.949(7) 1_454
Na2 Na4 3.717(10) .
Na2 U2 3.717(3) 6_455
Na2 U2 3.717(3) 5_656
Na2 Na3 3.730(8) 5_556
Na3 O1 2.395(9) 1_456
Na3 O1 2.395(9) 2_655
Na3 O8 2.457(9) 1_455
Na3 O8 2.457(9) 2_656
Na3 O2 2.759(7) 1_455
Na3 O2 2.759(7) 2_656
Na3 O9 3.015(11) 2_656
Na3 O9 3.015(11) 1_455
Na3 U1 3.6272(8) 1_455
Na3 U1 3.6272(8) 2_656
Na3 U2 3.652(3) 1_455
Na3 U2 3.652(3) 2_656
Na4 O3 2.490(9) 8_455
Na4 O3 2.490(9) 7_556
Na4 O1 2.549(8) 1_455
Na4 O1 2.549(8) 2_655
Na4 O9 2.587(9) 1_455
Na4 O9 2.587(9) 2_655
Na4 O4 2.858(7) 8_455
Na4 O4 2.858(7) 7_556
Na4 U1 3.726(3) 1_454
Na4 U1 3.726(3) 2_656
Na4 U1 3.763(3) 8_455
Na5 Na5 0.983(18) 2_655
Na5 O7 2.286(12) 2_655
Na5 O9 2.379(12) 8_455
Na5 O3 2.414(13) 1_554
Na5 O7 2.423(12) .
Na5 O9 2.548(12) 7_656
Na5 Na1 3.387(10) 1_554
Na5 U1 3.569(9) 1_554
Na5 Na1 3.588(10) 5_656
Na5 U2 3.614(10) .
Na5 U2 3.786(9) 2_655
Na5 Na4 3.915(10) 7
U1 O3 1.824(8) .
U1 O1 1.825(9) 1_556
U1 O6 2.205(6) .
U1 O5 2.219(6) .
U1 O4 2.267(6) 7_657
U1 O4 2.453(6) .
U1 O2 2.507(8) .
U1 Na5 3.569(9) 1_556
U1 Na3 3.6272(8) 1_655
U1 U3 3.7174(5) .
U1 Na4 3.726(3) 1_656
U1 Na2 3.752(3) 1_656
U2 O7 1.846(9) .
U2 O8 1.854(8) .
U2 O5 2.191(6) 6
U2 O6 2.216(6) 1_554
U2 O5 2.228(7) .
U2 O2 2.318(5) .
U2 O6 2.673(6) 6
U2 Na3 3.652(3) 1_655
U2 Na1 3.708(3) 5_656
U2 Na2 3.717(3) 5_656
U2 Na5 3.786(9) 2_655
U3 O2 2.070(5) .
U3 O2 2.070(5) 7_656
U3 O4 2.143(6) 7_656
U3 O4 2.143(6) .
U3 O9 2.204(8) 7_656
U3 O9 2.204(8) .
U3 U1 3.7174(5) 7_656
U3 Na4 3.80014(19) 7_556
U3 Na4 3.8001(2) 1_655
U3 Na5 3.949(9) 7_656
O1 U1 1.825(9) 1_554
O1 Na3 2.395(9) 1_654
O1 Na4 2.549(8) 1_655
O1 Na2 2.568(9) 1_655
O2 Na3 2.759(7) 1_655
O3 Na5 2.414(13) 1_556
O3 Na4 2.490(9) 7_556
O4 U1 2.267(6) 7_657
O4 Na4 2.858(7) 7_556
O5 U2 2.191(6) 6_556
O6 U2 2.216(6) 1_556
O6 U2 2.673(6) 6_556
O6 Na2 2.949(7) 1_656
O7 Na5 2.286(12) 2_655
O7 Na1 2.532(9) 5_656
O8 Na2 2.395(9) 5_656
O8 Na3 2.457(9) 1_655
O8 Na2 2.672(9) 1_655
O9 Na5 2.379(12) 8_556
O9 Na5 2.548(12) 7_656
O9 Na4 2.587(9) 1_655
O9 Na3 3.015(11) 1_655

loop_
_geom_torsion_atom_site_label_1
_geom_torsion_atom_site_label_2
_geom_torsion_atom_site_label_3
_geom_torsion_atom_site_label_4
_geom_torsion
_geom_torsion_site_symmetry_1
_geom_torsion_site_symmetry_4
O8 Na2 Na4 O3 -172.2(4) 6_455 8_455
O8 Na2 Na4 O3 7.8(4) 5_656 8_455
O1 Na2 Na4 O3 15.4(4) 2_655 8_455
O1 Na2 Na4 O3 -164.6(4) 1_455 8_455
O8 Na2 Na4 O3 80.6(4) 1_455 8_455
O8 Na2 Na4 O3 -99.4(4) 2_655 8_455
O6 Na2 Na4 O3 -40.0(4) 2_656 8_455
O6 Na2 Na4 O3 140.0(4) 1_454 8_455
U2 Na2 Na4 O3 164.9(4) 6_455 8_455
U2 Na2 Na4 O3 -15.1(4) 5_656 8_455
Na3 Na2 Na4 O3 -124(100) 5_556 8_455
O8 Na2 Na4 O3 7.8(4) 6_455 7_556
O8 Na2 Na4 O3 -172.2(4) 5_656 7_556
O1 Na2 Na4 O3 -164.6(4) 2_655 7_556
O1 Na2 Na4 O3 15.4(4) 1_455 7_556
O8 Na2 Na4 O3 -99.4(4) 1_455 7_556
O8 Na2 Na4 O3 80.6(4) 2_655 7_556
O6 Na2 Na4 O3 140.0(4) 2_656 7_556
O6 Na2 Na4 O3 -40.0(4) 1_454 7_556
U2 Na2 Na4 O3 -15.1(4) 6_455 7_556
U2 Na2 Na4 O3 164.9(4) 5_656 7_556
Na3 Na2 Na4 O3 56(100) 5_556 7_556
O8 Na2 Na4 O1 -7.6(4) 6_455 1_455
O8 Na2 Na4 O1 172.4(4) 5_656 1_455
O1 Na2 Na4 O1 180.0 2_655 1_455
O8 Na2 Na4 O1 -114.8(4) 1_455 1_455
O8 Na2 Na4 O1 65.2(4) 2_655 1_455
O6 Na2 Na4 O1 124.6(3) 2_656 1_455
O6 Na2 Na4 O1 -55.4(3) 1_454 1_455
U2 Na2 Na4 O1 -30.6(3) 6_455 1_455
U2 Na2 Na4 O1 149.4(3) 5_656 1_455
Na3 Na2 Na4 O1 40(100) 5_556 1_455
O8 Na2 Na4 O1 172.4(4) 6_455 2_655
O8 Na2 Na4 O1 -7.6(4) 5_656 2_655
O1 Na2 Na4 O1 180.0 1_455 2_655
O8 Na2 Na4 O1 65.2(4) 1_455 2_655
O8 Na2 Na4 O1 -114.8(4) 2_655 2_655
O6 Na2 Na4 O1 -55.4(3) 2_656 2_655
O6 Na2 Na4 O1 124.6(3) 1_454 2_655
U2 Na2 Na4 O1 149.4(3) 6_455 2_655
U2 Na2 Na4 O1 -30.6(3) 5_656 2_655
Na3 Na2 Na4 O1 -140(100) 5_556 2_655
O8 Na2 Na4 O9 113.6(4) 6_455 1_455
O8 Na2 Na4 O9 -66.4(4) 5_656 1_455
O1 Na2 Na4 O9 -58.8(4) 2_655 1_455
O1 Na2 Na4 O9 121.2(4) 1_455 1_455
O8 Na2 Na4 O9 6.4(2) 1_455 1_455
O8 Na2 Na4 O9 -173.6(2) 2_655 1_455
O6 Na2 Na4 O9 -114.3(2) 2_656 1_455
O6 Na2 Na4 O9 65.7(2) 1_454 1_455
U2 Na2 Na4 O9 90.63(17) 6_455 1_455
U2 Na2 Na4 O9 -89.37(17) 5_656 1_455
Na3 Na2 Na4 O9 162(100) 5_556 1_455
O8 Na2 Na4 O9 -66.4(4) 6_455 2_655
O8 Na2 Na4 O9 113.6(4) 5_656 2_655
O1 Na2 Na4 O9 121.2(4) 2_655 2_655
O1 Na2 Na4 O9 -58.8(4) 1_455 2_655
O8 Na2 Na4 O9 -173.6(2) 1_455 2_655
O8 Na2 Na4 O9 6.4(2) 2_655 2_655
O6 Na2 Na4 O9 65.7(2) 2_656 2_655
O6 Na2 Na4 O9 -114.3(2) 1_454 2_655
U2 Na2 Na4 O9 -89.37(17) 6_455 2_655
U2 Na2 Na4 O9 90.63(17) 5_656 2_655
Na3 Na2 Na4 O9 -18(100) 5_556 2_655
O8 Na2 Na4 O4 -133.1(3) 6_455 8_455
O8 Na2 Na4 O4 46.9(3) 5_656 8_455
O1 Na2 Na4 O4 54.5(3) 2_655 8_455
O1 Na2 Na4 O4 -125.5(3) 1_455 8_455
O8 Na2 Na4 O4 119.7(2) 1_455 8_455
O8 Na2 Na4 O4 -60.3(2) 2_655 8_455
O6 Na2 Na4 O4 -0.94(15) 2_656 8_455
O6 Na2 Na4 O4 179.06(15) 1_454 8_455
U2 Na2 Na4 O4 -156.06(12) 6_455 8_455
U2 Na2 Na4 O4 23.94(12) 5_656 8_455
Na3 Na2 Na4 O4 -85(100) 5_556 8_455
O8 Na2 Na4 O4 46.9(3) 6_455 7_556
O8 Na2 Na4 O4 -133.1(3) 5_656 7_556
O1 Na2 Na4 O4 -125.5(3) 2_655 7_556
O1 Na2 Na4 O4 54.5(3) 1_455 7_556
O8 Na2 Na4 O4 -60.3(2) 1_455 7_556
O8 Na2 Na4 O4 119.7(2) 2_655 7_556
O6 Na2 Na4 O4 179.06(15) 2_656 7_556
O6 Na2 Na4 O4 -0.94(15) 1_454 7_556
U2 Na2 Na4 O4 23.94(12) 6_455 7_556
U2 Na2 Na4 O4 -156.06(12) 5_656 7_556
Na3 Na2 Na4 O4 95(100) 5_556 7_556
O8 Na2 Na4 U1 18.0(3) 6_455 1_454
O8 Na2 Na4 U1 -162.0(3) 5_656 1_454
O1 Na2 Na4 U1 -154.4(3) 2_655 1_454
O1 Na2 Na4 U1 25.6(3) 1_455 1_454
O8 Na2 Na4 U1 -89.16(17) 1_455 1_454
O8 Na2 Na4 U1 90.84(17) 2_655 1_454
O6 Na2 Na4 U1 150.20(12) 2_656 1_454
O6 Na2 Na4 U1 -29.80(12) 1_454 1_454
U2 Na2 Na4 U1 -4.923(11) 6_455 1_454
U2 Na2 Na4 U1 175.077(11) 5_656 1_454
Na3 Na2 Na4 U1 66(100) 5_556 1_454
O8 Na2 Na4 U1 -162.0(3) 6_455 2_656
O8 Na2 Na4 U1 18.0(3) 5_656 2_656
O1 Na2 Na4 U1 25.6(3) 2_655 2_656
O1 Na2 Na4 U1 -154.4(3) 1_455 2_656
O8 Na2 Na4 U1 90.84(17) 1_455 2_656
O8 Na2 Na4 U1 -89.16(17) 2_655 2_656
O6 Na2 Na4 U1 -29.80(12) 2_656 2_656
O6 Na2 Na4 U1 150.20(12) 1_454 2_656
U2 Na2 Na4 U1 175.077(11) 6_455 2_656
U2 Na2 Na4 U1 -4.923(11) 5_656 2_656
Na3 Na2 Na4 U1 -114(100) 5_556 2_656
O8 Na2 Na4 U1 -152.9(3) 6_455 8_455
O8 Na2 Na4 U1 27.1(3) 5_656 8_455
O1 Na2 Na4 U1 34.7(3) 2_655 8_455
O1 Na2 Na4 U1 -145.3(3) 1_455 8_455
O8 Na2 Na4 U1 99.90(17) 1_455 8_455
O8 Na2 Na4 U1 -80.10(17) 2_655 8_455
O6 Na2 Na4 U1 -20.74(12) 2_656 8_455
O6 Na2 Na4 U1 159.26(12) 1_454 8_455
U2 Na2 Na4 U1 -175.861(10) 6_455 8_455
U2 Na2 Na4 U1 4.139(10) 5_656 8_455
Na3 Na2 Na4 U1 -105(100) 5_556 8_455
Na5 Na5 U2 O7 35.5(6) 2_655 .
O7 Na5 U2 O7 -50.9(6) 2_655 .
O9 Na5 U2 O7 126.6(10) 8_455 .
O3 Na5 U2 O7 -151.5(6) 1_554 .
O9 Na5 U2 O7 104.3(6) 7_656 .
Na1 Na5 U2 O7 -102.4(5) 1_554 .
U1 Na5 U2 O7 -161.5(5) 1_554 .
Na1 Na5 U2 O7 -44.2(4) 5_656 .
U2 Na5 U2 O7 -35.4(4) 2_655 .
Na4 Na5 U2 O7 -171.6(7) 7 .
Na5 Na5 U2 O8 -143.6(6) 2_655 .
O7 Na5 U2 O8 129.9(5) 2_655 .
O9 Na5 U2 O8 -52.6(9) 8_455 .
O3 Na5 U2 O8 29.3(6) 1_554 .
O7 Na5 U2 O8 -179.1(5) . .
O9 Na5 U2 O8 -74.8(6) 7_656 .
Na1 Na5 U2 O8 78.5(5) 1_554 .
U1 Na5 U2 O8 19.3(5) 1_554 .
Na1 Na5 U2 O8 136.6(4) 5_656 .
U2 Na5 U2 O8 145.5(4) 2_655 .
Na4 Na5 U2 O8 9.2(7) 7 .
Na5 Na5 U2 O5 115.5(6) 2_655 6
O7 Na5 U2 O5 29.1(4) 2_655 6
O9 Na5 U2 O5 -153.4(8) 8_455 6
O3 Na5 U2 O5 -71.5(3) 1_554 6
O7 Na5 U2 O5 80.0(5) . 6
O9 Na5 U2 O5 -175.7(3) 7_656 6
Na1 Na5 U2 O5 -22.4(3) 1_554 6
U1 Na5 U2 O5 -81.5(2) 1_554 6
Na1 Na5 U2 O5 35.8(2) 5_656 6
U2 Na5 U2 O5 44.6(3) 2_655 6
Na4 Na5 U2 O5 -91.6(4) 7 6
Na5 Na5 U2 O6 -176.4(6) 2_655 1_554
O7 Na5 U2 O6 97.2(4) 2_655 1_554
O9 Na5 U2 O6 -85.3(8) 8_455 1_554
O3 Na5 U2 O6 -3.4(3) 1_554 1_554
O7 Na5 U2 O6 148.1(5) . 1_554
O9 Na5 U2 O6 -107.6(4) 7_656 1_554
Na1 Na5 U2 O6 45.7(2) 1_554 1_554
U1 Na5 U2 O6 -13.42(19) 1_554 1_554
Na1 Na5 U2 O6 103.9(2) 5_656 1_554
U2 Na5 U2 O6 112.7(4) 2_655 1_554
Na4 Na5 U2 O6 -23.5(3) 7 1_554
Na5 Na5 U2 O5 -19.1(6) 2_655 .
O7 Na5 U2 O5 -105.5(4) 2_655 .
O9 Na5 U2 O5 72.0(8) 8_455 .
O3 Na5 U2 O5 153.9(3) 1_554 .
O7 Na5 U2 O5 -54.6(5) . .
O9 Na5 U2 O5 49.7(3) 7_656 .
Na1 Na5 U2 O5 -157.0(2) 1_554 .
U1 Na5 U2 O5 143.85(19) 1_554 .
Na1 Na5 U2 O5 -98.8(2) 5_656 .
U2 Na5 U2 O5 -90.0(3) 2_655 .
Na4 Na5 U2 O5 133.8(4) 7 .
Na5 Na5 U2 O2 -80.4(6) 2_655 .
O7 Na5 U2 O2 -166.8(4) 2_655 .
O9 Na5 U2 O2 10.7(8) 8_455 .
O3 Na5 U2 O2 92.6(4) 1_554 .
O7 Na5 U2 O2 -115.9(5) . .
O9 Na5 U2 O2 -11.6(3) 7_656 .
Na1 Na5 U2 O2 141.7(3) 1_554 .
U1 Na5 U2 O2 82.6(2) 1_554 .
Na1 Na5 U2 O2 -160.1(2) 5_656 .
U2 Na5 U2 O2 -151.3(3) 2_655 .
Na4 Na5 U2 O2 72.5(4) 7 .
Na5 Na5 U2 O6 54.9(6) 2_655 6
O7 Na5 U2 O6 -31.6(5) 2_655 6
O9 Na5 U2 O6 145.9(7) 8_455 6
O3 Na5 U2 O6 -132.1(3) 1_554 6
O7 Na5 U2 O6 19.4(5) . 6
O9 Na5 U2 O6 123.7(3) 7_656 6
Na1 Na5 U2 O6 -83.0(3) 1_554 6
U1 Na5 U2 O6 -142.17(18) 1_554 6
Na1 Na5 U2 O6 -24.9(3) 5_656 6
U2 Na5 U2 O6 -16.0(4) 2_655 6
Na4 Na5 U2 O6 -152.3(3) 7 6
Na5 Na5 U2 Na3 -101.1(6) 2_655 1_655
O7 Na5 U2 Na3 172.5(3) 2_655 1_655
O9 Na5 U2 Na3 -10.0(9) 8_455 1_655
O3 Na5 U2 Na3 71.9(3) 1_554 1_655
O7 Na5 U2 Na3 -136.6(4) . 1_655
O9 Na5 U2 Na3 -32.3(3) 7_656 1_655
Na1 Na5 U2 Na3 121.00(18) 1_554 1_655
U1 Na5 U2 Na3 61.85(18) 1_554 1_655
Na1 Na5 U2 Na3 179.17(3) 5_656 1_655
U2 Na5 U2 Na3 -172.00(16) 2_655 1_655
Na4 Na5 U2 Na3 51.8(4) 7 1_655
Na5 Na5 U2 Na1 79.7(6) 2_655 5_656
O7 Na5 U2 Na1 -6.7(3) 2_655 5_656
O9 Na5 U2 Na1 170.8(9) 8_455 5_656
O3 Na5 U2 Na1 -107.3(3) 1_554 5_656
O7 Na5 U2 Na1 44.2(4) . 5_656
O9 Na5 U2 Na1 148.5(3) 7_656 5_656
Na1 Na5 U2 Na1 -58.17(17) 1_554 5_656
U1 Na5 U2 Na1 -117.32(17) 1_554 5_656
U2 Na5 U2 Na1 8.83(16) 2_655 5_656
Na4 Na5 U2 Na1 -127.4(4) 7 5_656
Na5 Na5 U2 Na2 159.1(10) 2_655 5_656
O7 Na5 U2 Na2 72.6(12) 2_655 5_656
O9 Na5 U2 Na2 -109.8(12) 8_455 5_656
O3 Na5 U2 Na2 -27.9(13) 1_554 5_656
O7 Na5 U2 Na2 123.6(11) . 5_656
O9 Na5 U2 Na2 -132.1(10) 7_656 5_656
Na1 Na5 U2 Na2 21.2(13) 1_554 5_656
U1 Na5 U2 Na2 -38.0(12) 1_554 5_656
Na1 Na5 U2 Na2 79.4(11) 5_656 5_656
U2 Na5 U2 Na2 88.2(11) 2_655 5_656
Na4 Na5 U2 Na2 -48.0(13) 7 5_656
O7 Na5 U2 Na5 -86.4(6) 2_655 2_655
O9 Na5 U2 Na5 91.1(10) 8_455 2_655
O3 Na5 U2 Na5 173.0(7) 1_554 2_655
O7 Na5 U2 Na5 -35.5(6) . 2_655
O9 Na5 U2 Na5 68.8(6) 7_656 2_655
Na1 Na5 U2 Na5 -137.9(7) 1_554 2_655
U1 Na5 U2 Na5 163.0(6) 1_554 2_655
Na1 Na5 U2 Na5 -79.7(6) 5_656 2_655
U2 Na5 U2 Na5 -70.9(6) 2_655 2_655
Na4 Na5 U2 Na5 152.9(8) 7 2_655
O3 U1 U3 O2 -103.2(4) . .
O1 U1 U3 O2 77.4(4) 1_556 .
O6 U1 U3 O2 -12.4(9) . .
O5 U1 U3 O2 -17.7(4) . .
O4 U1 U3 O2 165.2(4) 7_657 .
O4 U1 U3 O2 175.7(4) . .
Na5 U1 U3 O2 -116.3(4) 1_556 .
Na3 U1 U3 O2 52.0(3) 1_655 .
Na4 U1 U3 O2 115.3(3) 1_656 .
Na2 U1 U3 O2 60.2(3) 1_656 .
O3 U1 U3 O2 76.8(4) . 7_656
O1 U1 U3 O2 -102.6(4) 1_556 7_656
O6 U1 U3 O2 167.6(9) . 7_656
O5 U1 U3 O2 162.3(4) . 7_656
O4 U1 U3 O2 -14.8(4) 7_657 7_656
O4 U1 U3 O2 -4.3(4) . 7_656
O2 U1 U3 O2 180.000(2) . 7_656
Na5 U1 U3 O2 63.7(4) 1_556 7_656
Na3 U1 U3 O2 -128.0(3) 1_655 7_656
Na4 U1 U3 O2 -64.7(3) 1_656 7_656
Na2 U1 U3 O2 -119.8(3) 1_656 7_656
O3 U1 U3 O4 -98.9(4) . 7_656
O1 U1 U3 O4 81.7(4) 1_556 7_656
O6 U1 U3 O4 -8.1(8) . 7_656
O5 U1 U3 O4 -13.4(4) . 7_656
O4 U1 U3 O4 169.5(5) 7_657 7_656
O4 U1 U3 O4 180.000(1) . 7_656
O2 U1 U3 O4 4.3(4) . 7_656
Na5 U1 U3 O4 -112.0(3) 1_556 7_656
Na3 U1 U3 O4 56.3(3) 1_655 7_656
Na4 U1 U3 O4 119.6(3) 1_656 7_656
Na2 U1 U3 O4 64.5(3) 1_656 7_656
O3 U1 U3 O4 81.1(4) . .
O1 U1 U3 O4 -98.3(4) 1_556 .
O6 U1 U3 O4 171.9(8) . .
O5 U1 U3 O4 166.6(4) . .
O4 U1 U3 O4 -10.5(5) 7_657 .
O2 U1 U3 O4 -175.7(4) . .
Na5 U1 U3 O4 68.0(3) 1_556 .
Na3 U1 U3 O4 -123.7(3) 1_655 .
Na4 U1 U3 O4 -60.4(3) 1_656 .
Na2 U1 U3 O4 -115.5(3) 1_656 .
O3 U1 U3 O9 -10.4(3) . 7_656
O1 U1 U3 O9 170.2(3) 1_556 7_656
O6 U1 U3 O9 80.4(8) . 7_656
O5 U1 U3 O9 75.2(3) . 7_656
O4 U1 U3 O9 -102.0(3) 7_657 7_656
O4 U1 U3 O9 -91.5(4) . 7_656
O2 U1 U3 O9 92.8(4) . 7_656
Na5 U1 U3 O9 -23.5(3) 1_556 7_656
Na3 U1 U3 O9 144.9(2) 1_655 7_656
Na4 U1 U3 O9 -151.9(2) 1_656 7_656
Na2 U1 U3 O9 153.1(2) 1_656 7_656
O3 U1 U3 O9 169.6(3) . .
O1 U1 U3 O9 -9.8(3) 1_556 .
O6 U1 U3 O9 -99.6(8) . .
O5 U1 U3 O9 -104.8(3) . .
O4 U1 U3 O9 78.0(3) 7_657 .
O4 U1 U3 O9 88.5(4) . .
O2 U1 U3 O9 -87.2(4) . .
Na5 U1 U3 O9 156.5(3) 1_556 .
Na3 U1 U3 O9 -35.1(2) 1_655 .
Na4 U1 U3 O9 28.1(2) 1_656 .
Na2 U1 U3 O9 -26.9(2) 1_656 .
O3 U1 U3 U1 84(100) . 7_656
O1 U1 U3 U1 -95(100) 1_556 7_656
O6 U1 U3 U1 175(100) . 7_656
O5 U1 U3 U1 170(100) . 7_656
O4 U1 U3 U1 -7(100) 7_657 7_656
O4 U1 U3 U1 3(100) . 7_656
O2 U1 U3 U1 -173(100) . 7_656
Na5 U1 U3 U1 71(100) 1_556 7_656
Na3 U1 U3 U1 -121(100) 1_655 7_656
Na4 U1 U3 U1 -57(100) 1_656 7_656
Na2 U1 U3 U1 -112(100) 1_656 7_656
O3 U1 U3 Na4 21.9(2) . 7_556
O1 U1 U3 Na4 -157.5(2) 1_556 7_556
O6 U1 U3 Na4 112.7(8) . 7_556
O5 U1 U3 Na4 107.4(2) . 7_556
O4 U1 U3 Na4 -69.71(19) 7_657 7_556
O4 U1 U3 Na4 -59.2(3) . 7_556
O2 U1 U3 Na4 125.1(3) . 7_556
Na5 U1 U3 Na4 8.8(2) 1_556 7_556
Na3 U1 U3 Na4 177.13(12) 1_655 7_556
Na4 U1 U3 Na4 -119.61(2) 1_656 7_556
Na2 U1 U3 Na4 -174.67(14) 1_656 7_556
O3 U1 U3 Na4 -158.1(2) . 1_655
O1 U1 U3 Na4 22.5(2) 1_556 1_655
O6 U1 U3 Na4 -67.3(8) . 1_655
O5 U1 U3 Na4 -72.6(2) . 1_655
O4 U1 U3 Na4 110.29(19) 7_657 1_655
O4 U1 U3 Na4 120.8(3) . 1_655
O2 U1 U3 Na4 -54.9(3) . 1_655
Na5 U1 U3 Na4 -171.2(2) 1_556 1_655
Na3 U1 U3 Na4 -2.87(12) 1_655 1_655
Na4 U1 U3 Na4 60.39(2) 1_656 1_655
Na2 U1 U3 Na4 5.33(14) 1_656 1_655
O3 U1 U3 Na5 -46.9(3) . .
O1 U1 U3 Na5 133.7(2) 1_556 .
O6 U1 U3 Na5 44.0(8) . .
O5 U1 U3 Na5 38.7(2) . .
O4 U1 U3 Na5 -138.4(2) 7_657 .
O4 U1 U3 Na5 -127.9(3) . .
O2 U1 U3 Na5 56.4(3) . .
Na5 U1 U3 Na5 -59.93(17) 1_556 .
Na3 U1 U3 Na5 108.40(18) 1_655 .
Na4 U1 U3 Na5 171.66(15) 1_656 .
Na2 U1 U3 Na5 116.60(16) 1_656 .
O3 U1 U3 Na5 133.1(3) . 7_656
O1 U1 U3 Na5 -46.3(2) 1_556 7_656
O6 U1 U3 Na5 -136.0(8) . 7_656
O5 U1 U3 Na5 -141.3(2) . 7_656
O4 U1 U3 Na5 41.6(2) 7_657 7_656
O4 U1 U3 Na5 52.1(3) . 7_656
O2 U1 U3 Na5 -123.6(3) . 7_656
Na5 U1 U3 Na5 120.07(17) 1_556 7_656
Na3 U1 U3 Na5 -71.60(18) 1_655 7_656
Na4 U1 U3 Na5 -8.34(15) 1_656 7_656
Na2 U1 U3 Na5 -63.40(16) 1_656 7_656
Na5 Na5 U3 O2 78.5(7) 2_655 .
O7 Na5 U3 O2 0(3) 2_655 .
O9 Na5 U3 O2 166.7(4) 8_455 .
O3 Na5 U3 O2 -115.7(4) 1_554 .
O7 Na5 U3 O2 8.7(3) . .
O9 Na5 U3 O2 118.3(5) 7_656 .
Na1 Na5 U3 O2 -99.3(4) 1_554 .
U1 Na5 U3 O2 -95.1(2) 1_554 .
Na1 Na5 U3 O2 -3.5(3) 5_656 .
U2 Na5 U3 O2 -13.1(2) . .
U2 Na5 U3 O2 107.5(9) 2_655 .
Na4 Na5 U3 O2 -153.5(3) 7 .
Na5 Na5 U3 O2 -101.5(7) 2_655 7_656
O7 Na5 U3 O2 -180(3) 2_655 7_656
O9 Na5 U3 O2 -13.3(4) 8_455 7_656
O3 Na5 U3 O2 64.3(4) 1_554 7_656
O7 Na5 U3 O2 -171.3(3) . 7_656
O9 Na5 U3 O2 -61.7(5) 7_656 7_656
Na1 Na5 U3 O2 80.7(4) 1_554 7_656
U1 Na5 U3 O2 84.9(2) 1_554 7_656
Na1 Na5 U3 O2 176.5(3) 5_656 7_656
U2 Na5 U3 O2 166.9(2) . 7_656
U2 Na5 U3 O2 -72.5(9) 2_655 7_656
Na4 Na5 U3 O2 26.5(3) 7 7_656
Na5 Na5 U3 O4 -168.8(8) 2_655 7_656
O7 Na5 U3 O4 113(3) 2_655 7_656
O9 Na5 U3 O4 -80.6(3) 8_455 7_656
O3 Na5 U3 O4 -3.0(3) 1_554 7_656
O7 Na5 U3 O4 121.4(4) . 7_656
O9 Na5 U3 O4 -129.0(5) 7_656 7_656
Na1 Na5 U3 O4 13.4(3) 1_554 7_656
U1 Na5 U3 O4 17.58(19) 1_554 7_656
Na1 Na5 U3 O4 109.2(3) 5_656 7_656
U2 Na5 U3 O4 99.6(2) . 7_656
U2 Na5 U3 O4 -139.8(9) 2_655 7_656
Na4 Na5 U3 O4 -40.8(2) 7 7_656
Na5 Na5 U3 O4 11.2(8) 2_655 .
O7 Na5 U3 O4 -67(3) 2_655 .
O9 Na5 U3 O4 99.4(3) 8_455 .
O3 Na5 U3 O4 177.0(3) 1_554 .
O7 Na5 U3 O4 -58.6(4) . .
O9 Na5 U3 O4 51.0(5) 7_656 .
Na1 Na5 U3 O4 -166.6(3) 1_554 .
U1 Na5 U3 O4 -162.42(19) 1_554 .
Na1 Na5 U3 O4 -70.8(3) 5_656 .
U2 Na5 U3 O4 -80.4(2) . .
U2 Na5 U3 O4 40.2(9) 2_655 .
Na4 Na5 U3 O4 139.2(2) 7 .
Na5 Na5 U3 O9 -39.7(7) 2_655 7_656
O7 Na5 U3 O9 -118(3) 2_655 7_656
O9 Na5 U3 O9 48.4(6) 8_455 7_656
O3 Na5 U3 O9 126.0(6) 1_554 7_656
O7 Na5 U3 O9 -109.6(5) . 7_656
Na1 Na5 U3 O9 142.4(6) 1_554 7_656
U1 Na5 U3 O9 146.6(5) 1_554 7_656
Na1 Na5 U3 O9 -121.7(6) 5_656 7_656
U2 Na5 U3 O9 -131.3(5) . 7_656
U2 Na5 U3 O9 -10.7(8) 2_655 7_656
Na4 Na5 U3 O9 88.2(5) 7 7_656
Na5 Na5 U3 O9 140.3(7) 2_655 .
O7 Na5 U3 O9 62(3) 2_655 .
O9 Na5 U3 O9 -131.6(6) 8_455 .
O3 Na5 U3 O9 -54.0(6) 1_554 .
O7 Na5 U3 O9 70.4(5) . .
O9 Na5 U3 O9 180.0 7_656 .
Na1 Na5 U3 O9 -37.6(6) 1_554 .
U1 Na5 U3 O9 -33.4(5) 1_554 .
Na1 Na5 U3 O9 58.3(6) 5_656 .
U2 Na5 U3 O9 48.7(5) . .
U2 Na5 U3 O9 169.3(8) 2_655 .
Na4 Na5 U3 O9 -91.8(5) 7 .
Na5 Na5 U3 U1 44.1(7) 2_655 .
O7 Na5 U3 U1 -34(3) 2_655 .
O9 Na5 U3 U1 132.2(3) 8_455 .
O3 Na5 U3 U1 -150.2(3) 1_554 .
O7 Na5 U3 U1 -25.7(3) . .
O9 Na5 U3 U1 83.8(4) 7_656 .
Na1 Na5 U3 U1 -133.7(3) 1_554 .
U1 Na5 U3 U1 -129.55(10) 1_554 .
Na1 Na5 U3 U1 -37.9(3) 5_656 .
U2 Na5 U3 U1 -47.48(10) . .
U2 Na5 U3 U1 73.1(9) 2_655 .
Na4 Na5 U3 U1 172.08(13) 7 .
Na5 Na5 U3 U1 -135.9(7) 2_655 7_656
O7 Na5 U3 U1 146(3) 2_655 7_656
O9 Na5 U3 U1 -47.8(3) 8_455 7_656
O3 Na5 U3 U1 29.8(3) 1_554 7_656
O7 Na5 U3 U1 154.3(3) . 7_656
O9 Na5 U3 U1 -96.2(4) 7_656 7_656
Na1 Na5 U3 U1 46.3(3) 1_554 7_656
U1 Na5 U3 U1 50.45(10) 1_554 7_656
Na1 Na5 U3 U1 142.1(3) 5_656 7_656
U2 Na5 U3 U1 132.52(10) . 7_656
U2 Na5 U3 U1 -106.9(9) 2_655 7_656
Na4 Na5 U3 U1 -7.92(13) 7 7_656
Na5 Na5 U3 Na4 -13.7(7) 2_655 7_556
O7 Na5 U3 Na4 -92(3) 2_655 7_556
O9 Na5 U3 Na4 74.4(3) 8_455 7_556
O3 Na5 U3 Na4 152.0(3) 1_554 7_556
O7 Na5 U3 Na4 -83.5(3) . 7_556
O9 Na5 U3 Na4 26.0(4) 7_656 7_556
Na1 Na5 U3 Na4 168.4(4) 1_554 7_556
U1 Na5 U3 Na4 172.62(17) 1_554 7_556
Na1 Na5 U3 Na4 -95.7(3) 5_656 7_556
U2 Na5 U3 Na4 -105.31(14) . 7_556
U2 Na5 U3 Na4 15.3(8) 2_655 7_556
Na4 Na5 U3 Na4 114.3(2) 7 7_556
Na5 Na5 U3 Na4 166.3(7) 2_655 1_655
O7 Na5 U3 Na4 88(3) 2_655 1_655
O9 Na5 U3 Na4 -105.6(3) 8_455 1_655
O3 Na5 U3 Na4 -28.0(3) 1_554 1_655
O7 Na5 U3 Na4 96.5(3) . 1_655
O9 Na5 U3 Na4 -154.0(4) 7_656 1_655
Na1 Na5 U3 Na4 -11.6(4) 1_554 1_655
U1 Na5 U3 Na4 -7.38(17) 1_554 1_655
Na1 Na5 U3 Na4 84.3(3) 5_656 1_655
U2 Na5 U3 Na4 74.69(14) . 1_655
U2 Na5 U3 Na4 -164.7(8) 2_655 1_655
Na4 Na5 U3 Na4 -65.7(2) 7 1_655
Na5 Na5 U3 Na5 -107(100) 2_655 7_656
O7 Na5 U3 Na5 175(100) 2_655 7_656
O9 Na5 U3 Na5 -19(100) 8_455 7_656
O3 Na5 U3 Na5 59(100) 1_554 7_656
O7 Na5 U3 Na5 -177(100) . 7_656
O9 Na5 U3 Na5 -67(100) 7_656 7_656
Na1 Na5 U3 Na5 75(100) 1_554 7_656
U1 Na5 U3 Na5 80(100) 1_554 7_656
Na1 Na5 U3 Na5 171(100) 5_656 7_656
U2 Na5 U3 Na5 162(100) . 7_656
U2 Na5 U3 Na5 -78(100) 2_655 7_656
Na4 Na5 U3 Na5 21(100) 7 7_656
O2 U3 O2 U2 89(100) 7_656 .
O4 U3 O2 U2 -28.8(6) 7_656 .
O4 U3 O2 U2 151.2(6) . .
O9 U3 O2 U2 62.2(6) 7_656 .
O9 U3 O2 U2 -117.8(6) . .
U1 U3 O2 U2 148.5(8) . .
U1 U3 O2 U2 -31.5(8) 7_656 .
Na4 U3 O2 U2 103.2(6) 7_556 .
Na4 U3 O2 U2 -76.8(6) 1_655 .
Na5 U3 O2 U2 30.4(5) . .
Na5 U3 O2 U2 -149.6(5) 7_656 .
O2 U3 O2 U1 -60(100) 7_656 .
O4 U3 O2 U1 -177.2(3) 7_656 .
O4 U3 O2 U1 2.8(3) . .
O9 U3 O2 U1 -86.3(3) 7_656 .
O9 U3 O2 U1 93.7(3) . .
U1 U3 O2 U1 180.000(1) 7_656 .
Na4 U3 O2 U1 -45.3(2) 7_556 .
Na4 U3 O2 U1 134.7(2) 1_655 .
Na5 U3 O2 U1 -118.1(3) . .
Na5 U3 O2 U1 61.9(3) 7_656 .
O2 U3 O2 Na3 -153(100) 7_656 1_655
O4 U3 O2 Na3 89.5(3) 7_656 1_655
O4 U3 O2 Na3 -90.5(3) . 1_655
O9 U3 O2 Na3 -179.5(3) 7_656 1_655
O9 U3 O2 Na3 0.5(3) . 1_655
U1 U3 O2 Na3 -93.2(3) . 1_655
U1 U3 O2 Na3 86.8(3) 7_656 1_655
Na4 U3 O2 Na3 -138.5(3) 7_556 1_655
Na4 U3 O2 Na3 41.5(3) 1_655 1_655
Na5 U3 O2 Na3 148.7(3) . 1_655
Na5 U3 O2 Na3 -31.3(3) 7_656 1_655
O7 U2 O2 U3 -65.7(6) . .
O8 U2 O2 U3 114.7(6) . .
O5 U2 O2 U3 32.3(12) 6 .
O6 U2 O2 U3 24.7(6) 1_554 .
O5 U2 O2 U3 -149.7(7) . .
O6 U2 O2 U3 -166.0(4) 6 .
Na5 U2 O2 U3 -32.5(5) . .
Na3 U2 O2 U3 123.8(7) 1_655 .
Na1 U2 O2 U3 -55.1(7) 5_656 .
Na2 U2 O2 U3 139.6(5) 5_656 .
Na5 U2 O2 U3 -47.9(5) 2_655 .
O7 U2 O2 U1 83.2(3) . .
O8 U2 O2 U1 -96.4(3) . .
O5 U2 O2 U1 -178.8(7) 6 .
O6 U2 O2 U1 173.6(3) 1_554 .
O5 U2 O2 U1 -0.8(2) . .
O6 U2 O2 U1 -17.1(4) 6 .
Na5 U2 O2 U1 116.4(3) . .
Na3 U2 O2 U1 -87.2(3) 1_655 .
Na1 U2 O2 U1 93.8(3) 5_656 .
Na2 U2 O2 U1 -71.4(3) 5_656 .
Na5 U2 O2 U1 101.0(3) 2_655 .
O7 U2 O2 Na3 170.4(3) . 1_655
O8 U2 O2 Na3 -9.2(3) . 1_655
O5 U2 O2 Na3 -91.6(8) 6 1_655
O6 U2 O2 Na3 -99.1(2) 1_554 1_655
O5 U2 O2 Na3 86.4(3) . 1_655
O6 U2 O2 Na3 70.2(3) 6 1_655
Na5 U2 O2 Na3 -156.3(3) . 1_655
Na1 U2 O2 Na3 -178.99(5) 5_656 1_655
Na2 U2 O2 Na3 15.8(2) 5_656 1_655
Na5 U2 O2 Na3 -171.7(3) 2_655 1_655
O3 U1 O2 U3 78.1(3) . .
O1 U1 O2 U3 -101.4(3) 1_556 .
O6 U1 O2 U3 176.3(3) . .
O5 U1 O2 U3 160.6(4) . .
O4 U1 O2 U3 -20.0(5) 7_657 .
O4 U1 O2 U3 -2.6(2) . .
Na5 U1 O2 U3 89.6(3) 1_556 .
Na3 U1 O2 U3 -109.5(3) 1_655 .
Na4 U1 O2 U3 -70.2(3) 1_656 .
Na2 U1 O2 U3 -132.6(3) 1_656 .
O3 U1 O2 U2 -81.7(3) . .
O1 U1 O2 U2 98.8(3) 1_556 .
O6 U1 O2 U2 16.6(5) . .
O5 U1 O2 U2 0.8(2) . .
O4 U1 O2 U2 -179.8(2) 7_657 .
O4 U1 O2 U2 -162.4(4) . .
Na5 U1 O2 U2 -70.1(3) 1_556 .
Na3 U1 O2 U2 90.7(3) 1_655 .
U3 U1 O2 U2 -159.8(5) . .
Na4 U1 O2 U2 130.0(2) 1_656 .
Na2 U1 O2 U2 67.6(3) 1_656 .
O3 U1 O2 Na3 -172.4(2) . 1_655
O1 U1 O2 Na3 8.1(2) 1_556 1_655
O6 U1 O2 Na3 -74.2(4) . 1_655
O5 U1 O2 Na3 -89.9(3) . 1_655
O4 U1 O2 Na3 89.5(3) 7_657 1_655
O4 U1 O2 Na3 106.9(3) . 1_655
Na5 U1 O2 Na3 -160.9(3) 1_556 1_655
U3 U1 O2 Na3 109.5(3) . 1_655
Na4 U1 O2 Na3 39.3(2) 1_656 1_655
Na2 U1 O2 Na3 -23.2(2) 1_656 1_655
O1 U1 O3 Na5 -68(40) 1_556 1_556
O6 U1 O3 Na5 29.2(4) . 1_556
O5 U1 O3 Na5 101.5(4) . 1_556
O4 U1 O3 Na5 -60.0(4) 7_657 1_556
O4 U1 O3 Na5 -129.6(4) . 1_556
O2 U1 O3 Na5 166.3(3) . 1_556
Na3 U1 O3 Na5 156.3(4) 1_655 1_556
U3 U1 O3 Na5 -162.6(3) . 1_556
Na4 U1 O3 Na5 -67.5(5) 1_656 1_556
Na2 U1 O3 Na5 39.7(6) 1_656 1_556
O1 U1 O3 Na4 60(40) 1_556 7_556
O6 U1 O3 Na4 156.9(5) . 7_556
O5 U1 O3 Na4 -130.8(5) . 7_556
O4 U1 O3 Na4 67.7(5) 7_657 7_556
O4 U1 O3 Na4 -1.9(4) . 7_556
O2 U1 O3 Na4 -66.0(4) . 7_556
Na5 U1 O3 Na4 127.7(6) 1_556 7_556
Na3 U1 O3 Na4 -76.0(5) 1_655 7_556
U3 U1 O3 Na4 -34.9(4) . 7_556
Na4 U1 O3 Na4 60.2(7) 1_656 7_556
Na2 U1 O3 Na4 167.36(16) 1_656 7_556
O1 U1 O3 Na1 -167(40) 1_556 .
O6 U1 O3 Na1 -70.3(4) . .
O5 U1 O3 Na1 2.0(4) . .
O4 U1 O3 Na1 -159.5(4) 7_657 .
O4 U1 O3 Na1 130.9(5) . .
O2 U1 O3 Na1 66.7(4) . .
Na5 U1 O3 Na1 -99.5(5) 1_556 .
Na3 U1 O3 Na1 56.7(6) 1_655 .
U3 U1 O3 Na1 97.9(4) . .
Na4 U1 O3 Na1 -167.03(13) 1_656 .
Na2 U1 O3 Na1 -59.9(7) 1_656 .
O3 Na1 O3 U1 -139.0(7) 2_656 .
O7 Na1 O3 U1 -77(2) 5_656 .
O7 Na1 O3 U1 46.8(6) 6_556 .
O7 Na1 O3 U1 123.4(5) 2_656 .
O7 Na1 O3 U1 -53.9(5) . .
O5 Na1 O3 U1 178.2(4) 2_656 .
O5 Na1 O3 U1 -1.7(4) . .
Na5 Na1 O3 U1 115.5(6) 1_556 .
Na5 Na1 O3 U1 -95.7(5) 2_655 .
Na5 Na1 O3 U1 53.9(7) 5_656 .
Na5 Na1 O3 U1 27.9(8) 6_556 .
O3 Na1 O3 Na5 105.5(4) 2_656 1_556
O7 Na1 O3 Na5 167(2) 5_656 1_556
O7 Na1 O3 Na5 -68.6(4) 6_556 1_556
O7 Na1 O3 Na5 7.9(3) 2_656 1_556
O7 Na1 O3 Na5 -169.3(3) . 1_556
O5 Na1 O3 Na5 62.7(4) 2_656 1_556
O5 Na1 O3 Na5 -117.2(4) . 1_556
Na5 Na1 O3 Na5 148.8(3) 2_655 1_556
Na5 Na1 O3 Na5 -61.6(5) 5_656 1_556
Na5 Na1 O3 Na5 -87.6(5) 6_556 1_556
O3 Na1 O3 Na4 0.0 2_656 7_556
O7 Na1 O3 Na4 62(2) 5_656 7_556
O7 Na1 O3 Na4 -174.2(3) 6_556 7_556
O7 Na1 O3 Na4 -97.6(4) 2_656 7_556
O7 Na1 O3 Na4 85.1(4) . 7_556
O5 Na1 O3 Na4 -42.8(4) 2_656 7_556
O5 Na1 O3 Na4 137.3(4) . 7_556
Na5 Na1 O3 Na4 -105.5(4) 1_556 7_556
Na5 Na1 O3 Na4 43.3(3) 2_655 7_556
Na5 Na1 O3 Na4 -167.1(2) 5_656 7_556
Na5 Na1 O3 Na4 166.9(2) 6_556 7_556
O2 U3 O4 U1 160.9(6) . 7_657
O2 U3 O4 U1 -19.1(6) 7_656 7_657
O4 U3 O4 U1 -47(100) 7_656 7_657
O9 U3 O4 U1 -108.9(5) 7_656 7_657
O9 U3 O4 U1 71.1(5) . 7_657
U1 U3 O4 U1 163.8(7) . 7_657
U1 U3 O4 U1 -16.2(7) 7_656 7_657
Na4 U3 O4 U1 -103.8(5) 7_556 7_657
Na4 U3 O4 U1 76.2(5) 1_655 7_657
Na5 U3 O4 U1 -136.5(5) . 7_657
Na5 U3 O4 U1 43.5(5) 7_656 7_657
O2 U3 O4 U1 -2.8(3) . .
O2 U3 O4 U1 177.2(3) 7_656 .
O4 U3 O4 U1 149(100) 7_656 .
O9 U3 O4 U1 87.4(3) 7_656 .
O9 U3 O4 U1 -92.6(3) . .
U1 U3 O4 U1 180.000(1) 7_656 .
Na4 U3 O4 U1 92.4(3) 7_556 .
Na4 U3 O4 U1 -87.6(3) 1_655 .
Na5 U3 O4 U1 59.7(3) . .
Na5 U3 O4 U1 -120.3(3) 7_656 .
O2 U3 O4 Na4 -95.2(3) . 7_556
O2 U3 O4 Na4 84.8(3) 7_656 7_556
O4 U3 O4 Na4 57(100) 7_656 7_556
O9 U3 O4 Na4 -5.0(3) 7_656 7_556
O9 U3 O4 Na4 175.0(3) . 7_556
U1 U3 O4 Na4 -92.4(3) . 7_556
U1 U3 O4 Na4 87.6(3) 7_656 7_556
Na4 U3 O4 Na4 180.0 1_655 7_556
Na5 U3 O4 Na4 -32.7(3) . 7_556
Na5 U3 O4 Na4 147.3(3) 7_656 7_556
O3 U1 O4 U3 -96.8(4) . .
O1 U1 O4 U3 83.7(4) 1_556 .
O6 U1 O4 U3 -175.5(4) . .
O5 U1 O4 U3 -17.0(5) . .
O4 U1 O4 U3 169.1(5) 7_657 .
O2 U1 O4 U3 2.5(2) . .
Na5 U1 O4 U3 -126.9(3) 1_556 .
Na3 U1 O4 U3 49.3(2) 1_655 .
Na4 U1 O4 U3 117.5(3) 1_656 .
Na2 U1 O4 U3 92.1(3) 1_656 .
O3 U1 O4 U1 94.1(4) . 7_657
O1 U1 O4 U1 -85.4(4) 1_556 7_657
O6 U1 O4 U1 15.4(7) . 7_657
O5 U1 O4 U1 174.0(2) . 7_657
O4 U1 O4 U1 0.0 7_657 7_657
O2 U1 O4 U1 -166.6(4) . 7_657
Na5 U1 O4 U1 64.0(3) 1_556 7_657
Na3 U1 O4 U1 -119.8(3) 1_655 7_657
U3 U1 O4 U1 -169.1(5) . 7_657
Na4 U1 O4 U1 -51.6(2) 1_656 7_657
Na2 U1 O4 U1 -77.0(3) 1_656 7_657
O3 U1 O4 Na4 1.4(3) . 7_556
O1 U1 O4 Na4 -178.1(3) 1_556 7_556
O6 U1 O4 Na4 -77.3(6) . 7_556
O5 U1 O4 Na4 81.3(4) . 7_556
O4 U1 O4 Na4 -92.7(3) 7_657 7_556
O2 U1 O4 Na4 100.8(3) . 7_556
Na5 U1 O4 Na4 -28.7(2) 1_556 7_556
Na3 U1 O4 Na4 147.55(15) 1_655 7_556
U3 U1 O4 Na4 98.2(3) . 7_556
Na4 U1 O4 Na4 -144.29(16) 1_656 7_556
Na2 U1 O4 Na4 -169.65(9) 1_656 7_556
O3 U1 O5 U2 -98.0(4) . 6_556
O1 U1 O5 U2 81.9(4) 1_556 6_556
O6 U1 O5 U2 -5.3(3) . 6_556
O4 U1 O5 U2 -15.2(9) 7_657 6_556
O4 U1 O5 U2 -177.1(2) . 6_556
O2 U1 O5 U2 163.4(5) . 6_556
Na5 U1 O5 U2 -60.6(4) 1_556 6_556
Na3 U1 O5 U2 111.3(4) 1_655 6_556
U3 U1 O5 U2 173.6(3) . 6_556
Na4 U1 O5 U2 72.8(4) 1_656 6_556
Na2 U1 O5 U2 48.4(3) 1_656 6_556
O3 U1 O5 U2 97.6(4) . .
O1 U1 O5 U2 -82.5(4) 1_556 .
O6 U1 O5 U2 -169.7(4) . .
O4 U1 O5 U2 -179.6(5) 7_657 .
O4 U1 O5 U2 18.4(6) . .
O2 U1 O5 U2 -1.0(3) . .
Na5 U1 O5 U2 135.0(4) 1_556 .
Na3 U1 O5 U2 -53.1(3) 1_655 .
U3 U1 O5 U2 9.2(3) . .
Na4 U1 O5 U2 -91.6(3) 1_656 .
Na2 U1 O5 U2 -116.0(4) 1_656 .
O3 U1 O5 Na1 -1.5(3) . .
O1 U1 O5 Na1 178.3(3) 1_556 .
O6 U1 O5 Na1 91.2(2) . .
O4 U1 O5 Na1 81.3(7) 7_657 .
O4 U1 O5 Na1 -80.7(4) . .
O2 U1 O5 Na1 -100.1(3) . .
Na5 U1 O5 Na1 35.8(2) 1_556 .
Na3 U1 O5 Na1 -152.2(2) 1_655 .
U3 U1 O5 Na1 -89.93(16) . .
Na4 U1 O5 Na1 169.26(8) 1_656 .
Na2 U1 O5 Na1 144.85(19) 1_656 .
O7 U2 O5 U2 100.4(4) . 6_556
O8 U2 O5 U2 -79.8(4) . 6_556
O5 U2 O5 U2 15.5(7) 6 6_556
O6 U2 O5 U2 -177.3(4) 1_554 6_556
O2 U2 O5 U2 -163.7(5) . 6_556
O6 U2 O5 U2 3.2(3) 6 6_556
Na5 U2 O5 U2 130.2(3) . 6_556
Na3 U2 O5 U2 -111.9(4) 1_655 6_556
Na1 U2 O5 U2 68.2(4) 5_656 6_556
Na2 U2 O5 U2 -49.5(3) 5_656 6_556
Na5 U2 O5 U2 125.3(3) 2_655 6_556
O7 U2 O5 U1 -94.8(4) . .
O8 U2 O5 U1 85.0(4) . .
O5 U2 O5 U1 -179.75(9) 6 .
O6 U2 O5 U1 -12.6(8) 1_554 .
O2 U2 O5 U1 1.0(3) . .
O6 U2 O5 U1 168.0(5) 6 .
Na5 U2 O5 U1 -65.0(4) . .
Na3 U2 O5 U1 52.8(3) 1_655 .
Na1 U2 O5 U1 -127.1(3) 5_656 .
Na2 U2 O5 U1 115.2(4) 5_656 .
Na5 U2 O5 U1 -69.9(4) 2_655 .
O7 U2 O5 Na1 3.6(3) . .
O8 U2 O5 Na1 -176.6(3) . .
O5 U2 O5 Na1 -81.3(4) 6 .
O6 U2 O5 Na1 85.9(6) 1_554 .
O2 U2 O5 Na1 99.4(3) . .
O6 U2 O5 Na1 -93.6(3) 6 .
Na5 U2 O5 Na1 33.4(3) . .
Na3 U2 O5 Na1 151.2(2) 1_655 .
Na1 U2 O5 Na1 -28.6(3) 5_656 .
Na2 U2 O5 Na1 -146.3(2) 5_656 .
Na5 U2 O5 Na1 28.5(2) 2_655 .
O3 Na1 O5 U2 122.0(3) . 6_556
O3 Na1 O5 U2 170.0(3) 2_656 6_556
O7 Na1 O5 U2 -65.1(3) 5_656 6_556
O7 Na1 O5 U2 -2.9(2) 6_556 6_556
O7 Na1 O5 U2 53.3(4) 2_656 6_556
O7 Na1 O5 U2 -121.5(3) . 6_556
O5 Na1 O5 U2 -34.0(5) 2_656 6_556
Na5 Na1 O5 U2 82.7(2) 1_556 6_556
Na5 Na1 O5 U2 -150.7(2) 2_655 6_556
Na5 Na1 O5 U2 -27.5(2) 5_656 6_556
Na5 Na1 O5 U2 -40.6(2) 6_556 6_556
O3 Na1 O5 U1 1.3(3) . .
O3 Na1 O5 U1 49.3(3) 2_656 .
O7 Na1 O5 U1 174.2(3) 5_656 .
O7 Na1 O5 U1 -123.6(3) 6_556 .
O7 Na1 O5 U1 -67.4(4) 2_656 .
O7 Na1 O5 U1 117.8(3) . .
O5 Na1 O5 U1 -154.7(5) 2_656 .
Na5 Na1 O5 U1 -38.1(2) 1_556 .
Na5 Na1 O5 U1 88.6(3) 2_655 .
Na5 Na1 O5 U1 -148.2(2) 5_656 .
Na5 Na1 O5 U1 -161.3(2) 6_556 .
O3 Na1 O5 U2 -119.5(3) . .
O3 Na1 O5 U2 -71.4(3) 2_656 .
O7 Na1 O5 U2 53.5(3) 5_656 .
O7 Na1 O5 U2 115.6(3) 6_556 .
O7 Na1 O5 U2 171.9(3) 2_656 .
O7 Na1 O5 U2 -2.9(2) . .
O5 Na1 O5 U2 84.5(5) 2_656 .
Na5 Na1 O5 U2 -158.8(2) 1_556 .
Na5 Na1 O5 U2 -32.1(3) 2_655 .
Na5 Na1 O5 U2 91.1(2) 5_656 .
Na5 Na1 O5 U2 78.0(2) 6_556 .
O3 U1 O6 U2 -82.4(8) . 1_556
O1 U1 O6 U2 97.0(8) 1_556 1_556
O5 U1 O6 U2 -167.5(9) . 1_556
O4 U1 O6 U2 9.4(8) 7_657 1_556
O4 U1 O6 U2 -5.0(12) . 1_556
O2 U1 O6 U2 177.5(6) . 1_556
Na5 U1 O6 U2 -61.7(8) 1_556 1_556
Na3 U1 O6 U2 126.8(7) 1_655 1_556
U3 U1 O6 U2 -172.96(12) . 1_556
Na4 U1 O6 U2 59.3(8) 1_656 1_556
Na2 U1 O6 U2 105.7(8) 1_656 1_556
O3 U1 O6 U2 88.9(3) . 6_556
O1 U1 O6 U2 -91.7(3) 1_556 6_556
O5 U1 O6 U2 3.8(2) . 6_556
O4 U1 O6 U2 -179.3(2) 7_657 6_556
O4 U1 O6 U2 166.3(5) . 6_556
O2 U1 O6 U2 -11.1(4) . 6_556
Na5 U1 O6 U2 109.6(3) 1_556 6_556
Na3 U1 O6 U2 -61.9(2) 1_655 6_556
U3 U1 O6 U2 -1.6(10) . 6_556
Na4 U1 O6 U2 -129.43(18) 1_656 6_556
Na2 U1 O6 U2 -83.0(2) 1_656 6_556
O3 U1 O6 Na2 171.9(3) . 1_656
O1 U1 O6 Na2 -8.7(3) 1_556 1_656
O5 U1 O6 Na2 86.8(3) . 1_656
O4 U1 O6 Na2 -96.4(2) 7_657 1_656
O4 U1 O6 Na2 -110.8(5) . 1_656
O2 U1 O6 Na2 71.8(4) . 1_656
Na5 U1 O6 Na2 -167.4(3) 1_556 1_656
Na3 U1 O6 Na2 21.1(2) 1_655 1_656
U3 U1 O6 Na2 81.3(8) . 1_656
Na4 U1 O6 Na2 -46.47(18) 1_656 1_656
O8 U2 O7 Na5 83(41) . 2_655
O5 U2 O7 Na5 -121.3(6) 6 2_655
O6 U2 O7 Na5 -46.3(6) 1_554 2_655
O5 U2 O7 Na5 109.7(6) . 2_655
O2 U2 O7 Na5 41.4(6) . 2_655
O6 U2 O7 Na5 174.8(6) 6 2_655
Na5 U2 O7 Na5 -19.8(5) . 2_655
Na3 U2 O7 Na5 53.1(8) 1_655 2_655
Na1 U2 O7 Na5 -125.7(8) 5_656 2_655
Na2 U2 O7 Na5 173.5(4) 5_656 2_655
O8 U2 O7 Na5 103(41) . .
O5 U2 O7 Na5 -101.5(4) 6 .
O6 U2 O7 Na5 -26.5(4) 1_554 .
O5 U2 O7 Na5 129.5(4) . .
O2 U2 O7 Na5 61.1(4) . .
O6 U2 O7 Na5 -165.4(4) 6 .
Na3 U2 O7 Na5 72.9(6) 1_655 .
Na1 U2 O7 Na5 -106.0(6) 5_656 .
Na2 U2 O7 Na5 -166.7(3) 5_656 .
Na5 U2 O7 Na5 19.8(5) 2_655 .
O8 U2 O7 Na1 -151(41) . 5_656
O5 U2 O7 Na1 4.4(4) 6 5_656
O6 U2 O7 Na1 79.5(4) 1_554 5_656
O5 U2 O7 Na1 -124.6(4) . 5_656
O2 U2 O7 Na1 167.1(4) . 5_656
O6 U2 O7 Na1 -59.4(4) 6 5_656
Na5 U2 O7 Na1 106.0(6) . 5_656
Na3 U2 O7 Na1 178.84(11) 1_655 5_656
Na2 U2 O7 Na1 -60.8(6) 5_656 5_656
Na5 U2 O7 Na1 125.7(8) 2_655 5_656
O8 U2 O7 Na1 -31(41) . .
O5 U2 O7 Na1 124.6(4) 6 .
O6 U2 O7 Na1 -160.4(4) 1_554 .
O5 U2 O7 Na1 -4.5(3) . .
O2 U2 O7 Na1 -72.8(4) . .
O6 U2 O7 Na1 60.7(3) 6 .
Na5 U2 O7 Na1 -133.9(6) . .
Na3 U2 O7 Na1 -61.0(5) 1_655 .
Na1 U2 O7 Na1 120.1(5) 5_656 .
Na2 U2 O7 Na1 59.3(6) 5_656 .
Na5 U2 O7 Na1 -114.2(7) 2_655 .
Na5 Na5 O7 U2 -141.9(9) 2_655 .
O7 Na5 O7 U2 131.7(5) 2_655 .
O9 Na5 O7 U2 -110.1(11) 8_455 .
O3 Na5 O7 U2 34.4(7) 1_554 .
O9 Na5 O7 U2 -76.3(5) 7_656 .
Na1 Na5 O7 U2 85.2(4) 1_554 .
U1 Na5 O7 U2 18.0(5) 1_554 .
Na1 Na5 O7 U2 119.1(5) 5_656 .
U2 Na5 O7 U2 150.1(3) 2_655 .
Na4 Na5 O7 U2 18.4(14) 7 .
O7 Na5 O7 Na5 -86.4(9) 2_655 2_655
O9 Na5 O7 Na5 31.8(9) 8_455 2_655
O3 Na5 O7 Na5 176.3(12) 1_554 2_655
O9 Na5 O7 Na5 65.6(8) 7_656 2_655
Na1 Na5 O7 Na5 -132.9(10) 1_554 2_655
U1 Na5 O7 Na5 159.9(9) 1_554 2_655
Na1 Na5 O7 Na5 -98.9(8) 5_656 2_655
U2 Na5 O7 Na5 141.9(9) . 2_655
U2 Na5 O7 Na5 -67.9(8) 2_655 2_655
Na4 Na5 O7 Na5 160.3(17) 7 2_655
Na5 Na5 O7 Na1 98.9(8) 2_655 5_656
O7 Na5 O7 Na1 12.6(2) 2_655 5_656
O9 Na5 O7 Na1 130.8(11) 8_455 5_656
O3 Na5 O7 Na1 -84.8(5) 1_554 5_656
O9 Na5 O7 Na1 164.5(3) 7_656 5_656
Na1 Na5 O7 Na1 -33.9(3) 1_554 5_656
U1 Na5 O7 Na1 -101.1(3) 1_554 5_656
U2 Na5 O7 Na1 -119.1(5) . 5_656
U2 Na5 O7 Na1 31.0(3) 2_655 5_656
Na4 Na5 O7 Na1 -100.8(12) 7 5_656
Na5 Na5 O7 Na1 -5.6(9) 2_655 .
O7 Na5 O7 Na1 -91.9(5) 2_655 .
O9 Na5 O7 Na1 26.2(13) 8_455 .
O3 Na5 O7 Na1 170.7(4) 1_554 .
O9 Na5 O7 Na1 60.0(4) 7_656 .
Na1 Na5 O7 Na1 -138.5(3) 1_554 .
U1 Na5 O7 Na1 154.4(3) 1_554 .
Na1 Na5 O7 Na1 -104.5(4) 5_656 .
U2 Na5 O7 Na1 136.3(6) . .
U2 Na5 O7 Na1 -73.5(4) 2_655 .
Na4 Na5 O7 Na1 154.7(10) 7 .
O3 Na1 O7 U2 56.1(4) . .
O3 Na1 O7 U2 129.3(4) 2_656 .
O7 Na1 O7 U2 -126.5(5) 5_656 .
O7 Na1 O7 U2 -48.4(3) 6_556 .
O7 Na1 O7 U2 -87.2(3) 2_656 .
O5 Na1 O7 U2 -175.8(3) 2_656 .
O5 Na1 O7 U2 4.0(3) . .
Na5 Na1 O7 U2 44.1(6) 1_556 .
Na5 Na1 O7 U2 137.7(5) 2_655 .
Na5 Na1 O7 U2 -87.9(4) 5_656 .
Na5 Na1 O7 U2 -86.5(4) 6_556 .
O3 Na1 O7 Na5 -81.6(4) . 2_655
O3 Na1 O7 Na5 -8.4(3) 2_656 2_655
O7 Na1 O7 Na5 95.8(4) 5_656 2_655
O7 Na1 O7 Na5 173.9(3) 6_556 2_655
O7 Na1 O7 Na5 135.1(3) 2_656 2_655
O5 Na1 O7 Na5 46.5(4) 2_656 2_655
O5 Na1 O7 Na5 -133.7(4) . 2_655
Na5 Na1 O7 Na5 -93.6(6) 1_556 2_655
Na5 Na1 O7 Na5 134.4(4) 5_656 2_655
Na5 Na1 O7 Na5 135.8(3) 6_556 2_655
O3 Na1 O7 Na5 -79.3(5) . .
O3 Na1 O7 Na5 -6.1(4) 2_656 .
O7 Na1 O7 Na5 98.1(5) 5_656 .
O7 Na1 O7 Na5 176.2(4) 6_556 .
O7 Na1 O7 Na5 137.4(4) 2_656 .
O5 Na1 O7 Na5 48.8(5) 2_656 .
O5 Na1 O7 Na5 -131.5(4) . .
Na5 Na1 O7 Na5 -91.3(5) 1_556 .
Na5 Na1 O7 Na5 2.3(4) 2_655 .
Na5 Na1 O7 Na5 136.7(3) 5_656 .
Na5 Na1 O7 Na5 138.1(5) 6_556 .
O3 Na1 O7 Na1 -177.4(3) . 5_656
O3 Na1 O7 Na1 -104.2(3) 2_656 5_656
O7 Na1 O7 Na1 0.0 5_656 5_656
O7 Na1 O7 Na1 78.1(5) 6_556 5_656
O7 Na1 O7 Na1 39.3(2) 2_656 5_656
O5 Na1 O7 Na1 -49.3(3) 2_656 5_656
O5 Na1 O7 Na1 130.5(3) . 5_656
Na5 Na1 O7 Na1 170.6(4) 1_556 5_656
Na5 Na1 O7 Na1 -95.8(4) 2_655 5_656
Na5 Na1 O7 Na1 38.6(3) 5_656 5_656
Na5 Na1 O7 Na1 40.0(3) 6_556 5_656
O7 U2 O8 Na2 91(41) . 5_656
O5 U2 O8 Na2 -64.4(4) 6 5_656
O6 U2 O8 Na2 -139.4(4) 1_554 5_656
O5 U2 O8 Na2 64.6(4) . 5_656
O2 U2 O8 Na2 133.0(4) . 5_656
O6 U2 O8 Na2 -0.6(4) 6 5_656
Na5 U2 O8 Na2 -166.6(3) . 5_656
Na3 U2 O8 Na2 121.5(7) 1_655 5_656
Na1 U2 O8 Na2 -59.6(7) 5_656 5_656
Na5 U2 O8 Na2 173.2(4) 2_655 5_656
O7 U2 O8 Na3 -30(41) . 1_655
O5 U2 O8 Na3 174.1(4) 6 1_655
O6 U2 O8 Na3 99.0(4) 1_554 1_655
O5 U2 O8 Na3 -56.9(4) . 1_655
O2 U2 O8 Na3 11.4(4) . 1_655
O6 U2 O8 Na3 -122.1(4) 6 1_655
Na5 U2 O8 Na3 71.9(6) . 1_655
Na1 U2 O8 Na3 178.83(11) 5_656 1_655
Na2 U2 O8 Na3 -121.5(7) 5_656 1_655
Na5 U2 O8 Na3 51.7(8) 2_655 1_655
O7 U2 O8 Na2 -137(41) . 1_655
O5 U2 O8 Na2 67.9(3) 6 1_655
O6 U2 O8 Na2 -7.1(3) 1_554 1_655
O5 U2 O8 Na2 -163.0(3) . 1_655
O2 U2 O8 Na2 -94.7(3) . 1_655
O6 U2 O8 Na2 131.8(3) 6 1_655
Na5 U2 O8 Na2 -34.3(6) . 1_655
Na3 U2 O8 Na2 -106.1(5) 1_655 1_655
Na1 U2 O8 Na2 72.7(5) 5_656 1_655
Na2 U2 O8 Na2 132.3(6) 5_656 1_655
Na5 U2 O8 Na2 -54.4(8) 2_655 1_655
O2 U3 O9 Na5 -143.3(6) . 8_556
O2 U3 O9 Na5 36.7(6) 7_656 8_556
O4 U3 O9 Na5 115.4(5) 7_656 8_556
O4 U3 O9 Na5 -64.6(5) . 8_556
O9 U3 O9 Na5 49(100) 7_656 8_556
U1 U3 O9 Na5 -103.5(5) . 8_556
U1 U3 O9 Na5 76.5(5) 7_656 8_556
Na4 U3 O9 Na5 -58.9(7) 7_556 8_556
Na4 U3 O9 Na5 121.1(7) 1_655 8_556
Na5 U3 O9 Na5 160.6(5) . 8_556
Na5 U3 O9 Na5 -19.4(5) 7_656 8_556
O2 U3 O9 Na5 -123.8(4) . 7_656
O2 U3 O9 Na5 56.2(4) 7_656 7_656
O4 U3 O9 Na5 134.8(4) 7_656 7_656
O4 U3 O9 Na5 -45.2(4) . 7_656
O9 U3 O9 Na5 69(100) 7_656 7_656
U1 U3 O9 Na5 -84.1(4) . 7_656
U1 U3 O9 Na5 95.9(4) 7_656 7_656
Na4 U3 O9 Na5 -39.4(6) 7_556 7_656
Na4 U3 O9 Na5 140.6(6) 1_655 7_656
Na5 U3 O9 Na5 180.0 . 7_656
O2 U3 O9 Na4 95.6(4) . 1_655
O2 U3 O9 Na4 -84.4(4) 7_656 1_655
O4 U3 O9 Na4 -5.7(3) 7_656 1_655
O4 U3 O9 Na4 174.3(3) . 1_655
O9 U3 O9 Na4 -72(100) 7_656 1_655
U1 U3 O9 Na4 135.4(3) . 1_655
U1 U3 O9 Na4 -44.6(3) 7_656 1_655
Na4 U3 O9 Na4 180.0 7_556 1_655
Na5 U3 O9 Na4 39.4(6) . 1_655
Na5 U3 O9 Na4 -140.6(6) 7_656 1_655
O2 U3 O9 Na3 -0.4(3) . 1_655
O2 U3 O9 Na3 179.6(3) 7_656 1_655
O4 U3 O9 Na3 -101.7(3) 7_656 1_655
O4 U3 O9 Na3 78.3(3) . 1_655
O9 U3 O9 Na3 -168(100) 7_656 1_655
U1 U3 O9 Na3 39.4(2) . 1_655
U1 U3 O9 Na3 -140.6(2) 7_656 1_655
Na4 U3 O9 Na3 84.0(4) 7_556 1_655
Na4 U3 O9 Na3 -96.0(4) 1_655 1_655
Na5 U3 O9 Na3 -56.6(5) . 1_655
Na5 U3 O9 Na3 123.4(5) 7_656 1_655
